data_4509023
loop_
_publ_author_name
'Zhang, Erpeng'
'Hou, Hongwei'
'Meng, Xiangru'
'Liu, Yaru'
'Liu, Yun'
'Fan, Yaoting'

_publ_section_title
;
 Ferrocenyl Functional Coordination Polymers Based on Mono-, Bi-, and
 Heterotrinuclear Organometallic Building Blocks: Syntheses, Structures,
 and Properties
;
_journal_issue 2
_journal_name_full 'Crystal Growth &amp; Design'
_journal_page_first 903
_journal_paper_doi 10.1021/cg800661g
_journal_volume 9
_journal_year 2009
_chemical_formula_sum 'C58 H52 Fe4 N2 O8 Zn2'
_chemical_formula_weight 1259.16
_chemical_name_systematic
; 
 ? 
;
_space_group_IT_number 14
_symmetry_cell_setting monoclinic
_symmetry_space_group_name_Hall '-P 2yn'
_symmetry_space_group_name_H-M 'P 1 21/n 1'
_atom_sites_solution_hydrogens geom
_atom_sites_solution_primary direct
_atom_sites_solution_secondary difmap
_audit_creation_method SHELXL-97
_cell_angle_alpha 90.00
_cell_angle_beta 112.369(3)
_cell_angle_gamma 90.00
_cell_formula_units_Z 4
_cell_length_a 12.159(3)
_cell_length_b 32.718(7)
_cell_length_c 13.924(3)
_cell_measurement_reflns_used 2305
_cell_measurement_temperature 293(2)
_cell_measurement_theta_max 17.63
_cell_measurement_theta_min 2.66
_cell_volume 5122(2)
_computing_cell_refinement 'Bruker SMART'
_computing_data_collection 'Bruker SMART'
_computing_data_reduction 'Bruker SMART'
_computing_molecular_graphics 'Bruker SHELXTL'
_computing_publication_material 'Bruker SHELXTL'
_computing_structure_refinement 'SHELXL-97 (Sheldrick, 1997)'
_computing_structure_solution 'SHELXS-97 (Sheldrick, 1990)'
_diffrn_ambient_temperature 293(2)
_diffrn_measured_fraction_theta_full 0.998
_diffrn_measured_fraction_theta_max 0.998
_diffrn_measurement_device_type 'CCD area detector'
_diffrn_measurement_method 'phi and omega scans'
_diffrn_radiation_monochromator graphite
_diffrn_radiation_source 'fine-focus sealed tube'
_diffrn_radiation_type MoK\a
_diffrn_radiation_wavelength 0.71073
_diffrn_reflns_av_R_equivalents 0.0998
_diffrn_reflns_av_sigmaI/netI 0.1115
_diffrn_reflns_limit_h_max 14
_diffrn_reflns_limit_h_min -13
_diffrn_reflns_limit_k_max 39
_diffrn_reflns_limit_k_min -39
_diffrn_reflns_limit_l_max 16
_diffrn_reflns_limit_l_min -16
_diffrn_reflns_number 32633
_diffrn_reflns_theta_full 25.50
_diffrn_reflns_theta_max 25.50
_diffrn_reflns_theta_min 2.45
_exptl_absorpt_coefficient_mu 2.083
_exptl_absorpt_correction_T_max 0.9754
_exptl_absorpt_correction_T_min 0.5766
_exptl_absorpt_correction_type multi-scan
_exptl_absorpt_process_details sadabs
_exptl_crystal_colour red
_exptl_crystal_density_diffrn 1.633
_exptl_crystal_density_meas ?
_exptl_crystal_density_method 'not measured'
_exptl_crystal_description block
_exptl_crystal_F_000 2568
_exptl_crystal_size_max 0.30
_exptl_crystal_size_mid 0.24
_exptl_crystal_size_min 0.01
_refine_diff_density_max 0.659
_refine_diff_density_min -0.507
_refine_diff_density_rms 0.099
_refine_ls_extinction_method none
_refine_ls_goodness_of_fit_ref 1.007
_refine_ls_hydrogen_treatment constr
_refine_ls_matrix_type full
_refine_ls_number_parameters 667
_refine_ls_number_reflns 9516
_refine_ls_number_restraints 401
_refine_ls_restrained_S_all 1.038
_refine_ls_R_factor_all 0.1325
_refine_ls_R_factor_gt 0.0564
_refine_ls_shift/su_max 0.000
_refine_ls_shift/su_mean 0.000
_refine_ls_structure_factor_coef Fsqd
_refine_ls_weighting_details 'calc w=1/[\s^2^(Fo^2^)+(0.0491P)^2^+1.5802P] where P=(Fo^2^+2Fc^2^)/3'
_refine_ls_weighting_scheme calc
_refine_ls_wR_factor_gt 0.1087
_refine_ls_wR_factor_ref 0.1383
_reflns_number_gt 5037
_reflns_number_total 9516
_reflns_threshold_expression >2sigma(I)
_cod_data_source_file cg800661gsup1.cif
_cod_data_source_block complex_2
_cod_depositor_comments
;
The following automatic conversions were performed:

'_symmetry_cell_setting' value 'Monoclinic' changed to 'monoclinic'
according to /home/saulius/struct/CIF-dictionaries/cif_core.dic
dictionary named 'cif_core.dic' version 2.4.2 from 2011-04-26.

Automatic conversion script
Id: cif_fix_values 1891 2012-01-12 08:04:46Z andrius 

The following automatic conversions were performed:

'_exptl_crystal_density_meas' value 'not measured' was changed to '?'
- the value is perceived as not measured.

Automatic conversion script
Id: cif_fix_values 3008 2015-01-20 13:52:24Z robertas 
;
_cod_original_cell_volume 5123(2)
_cod_original_sg_symbol_H-M P2(1)/n
_cod_database_code 4509023

loop_
_symmetry_equiv_pos_as_xyz
'x, y, z'
'-x+1/2, y+1/2, -z+1/2'
'-x, -y, -z'
'x-1/2, -y-1/2, z-1/2'

loop_
_atom_site_label
_atom_site_type_symbol
_atom_site_fract_x
_atom_site_fract_y
_atom_site_fract_z
_atom_site_U_iso_or_equiv
_atom_site_adp_type
_atom_site_occupancy
_atom_site_symmetry_multiplicity
_atom_site_calc_flag
_atom_site_refinement_flags
Zn1 Zn 0.60231(6) 0.24218(2) 0.01808(5) 0.0293(2) Uani 1 1 d .
Zn2 Zn 0.57002(6) 0.24355(2) 0.21241(5) 0.0295(2) Uani 1 1 d .
Fe1 Fe 0.72717(10) 0.39899(3) 0.05068(8) 0.0491(3) Uani 1 1 d .
Fe2 Fe 0.22258(11) 0.41201(3) 0.09040(9) 0.0551(3) Uani 1 1 d .
Fe3 Fe 0.13046(11) 0.10150(3) 0.04182(11) 0.0669(4) Uani 1 1 d U
Fe4 Fe 0.65414(10) 0.07458(3) 0.07249(8) 0.0464(3) Uani 1 1 d .
O1 O 0.7367(4) 0.28199(12) 0.0899(3) 0.0386(11) Uani 1 1 d .
O2 O 0.7040(4) 0.28570(13) 0.2364(3) 0.0459(12) Uani 1 1 d .
O3 O 0.4820(4) 0.28895(13) -0.0001(3) 0.0433(12) Uani 1 1 d .
O4 O 0.4540(4) 0.29028(12) 0.1486(3) 0.0417(12) Uani 1 1 d .
O5 O 0.4675(4) 0.20144(13) -0.0058(3) 0.0427(12) Uani 1 1 d .
O6 O 0.4371(4) 0.20240(13) 0.1421(3) 0.0421(12) Uani 1 1 d .
O7 O 0.7193(4) 0.19500(12) 0.0790(3) 0.0401(11) Uani 1 1 d .
O8 O 0.6896(4) 0.19733(13) 0.2273(3) 0.0432(12) Uani 1 1 d .
N1 N 0.5722(5) 0.24084(14) 0.3581(3) 0.0293(12) Uani 1 1 d .
N2 N 0.5972(5) 0.24256(14) 0.8709(3) 0.0277(12) Uani 1 1 d .
C1 C 0.7564(6) 0.29633(17) 0.1783(5) 0.0299(15) Uani 1 1 d .
C2 C 0.8513(5) 0.32933(18) 0.2195(5) 0.0361(16) Uani 1 1 d .
H2A H 0.8890 0.3267 0.2944 0.043 Uiso 1 1 calc R
H2B H 0.9118 0.3249 0.1910 0.043 Uiso 1 1 calc R
C3 C 0.8044(6) 0.3715(2) 0.1938(5) 0.0408(16) Uani 1 1 d U
C4 C 0.6872(7) 0.3852(2) 0.1768(5) 0.0517(19) Uani 1 1 d U
H4 H 0.6212 0.3679 0.1766 0.062 Uiso 1 1 calc R
C5 C 0.6821(8) 0.4277(2) 0.1586(6) 0.066(2) Uani 1 1 d U
H5 H 0.6121 0.4451 0.1447 0.079 Uiso 1 1 calc R
C6 C 0.7938(8) 0.4408(2) 0.1659(6) 0.067(2) Uani 1 1 d U
H6 H 0.8157 0.4690 0.1574 0.080 Uiso 1 1 calc R
C7 C 0.8701(7) 0.4067(2) 0.1879(5) 0.0489(18) Uani 1 1 d U
H7 H 0.9539 0.4071 0.1962 0.059 Uiso 1 1 calc R
C8 C 0.6262(9) 0.3644(3) -0.0731(6) 0.072(2) Uani 1 1 d U
H8 H 0.5757 0.3414 -0.0703 0.087 Uiso 1 1 calc R
C9 C 0.7444(9) 0.3614(3) -0.0593(6) 0.075(2) Uani 1 1 d U
H9 H 0.7915 0.3362 -0.0465 0.090 Uiso 1 1 calc R
C10 C 0.7848(10) 0.4011(3) -0.0676(7) 0.092(3) Uani 1 1 d U
H10 H 0.8648 0.4087 -0.0627 0.110 Uiso 1 1 calc R
C11 C 0.6887(11) 0.4275(3) -0.0868(7) 0.097(3) Uani 1 1 d U
H11 H 0.6893 0.4571 -0.0973 0.117 Uiso 1 1 calc R
C12 C 0.5910(10) 0.4044(3) -0.0893(6) 0.090(3) Uani 1 1 d U
H12 H 0.5113 0.4149 -0.1016 0.108 Uiso 1 1 calc R
C13 C 0.4394(6) 0.30439(19) 0.0603(5) 0.0364(16) Uani 1 1 d .
C14 C 0.3680(6) 0.34362(19) 0.0242(5) 0.0407(18) Uani 1 1 d .
H14A H 0.4234 0.3659 0.0326 0.049 Uiso 1 1 calc R
H14B H 0.3205 0.3411 -0.0494 0.049 Uiso 1 1 calc R
C15 C 0.2878(7) 0.35486(19) 0.0780(6) 0.0493(18) Uani 1 1 d U
C16 C 0.1615(8) 0.3556(2) 0.0319(7) 0.065(2) Uani 1 1 d U
H16 H 0.1131 0.3495 -0.0409 0.078 Uiso 1 1 calc R
C17 C 0.1174(9) 0.3670(2) 0.1083(8) 0.080(2) Uani 1 1 d U
H17 H 0.0333 0.3698 0.0978 0.097 Uiso 1 1 calc R
C18 C 0.2122(9) 0.3737(2) 0.1995(7) 0.076(2) Uani 1 1 d U
H18 H 0.2075 0.3817 0.2656 0.091 Uiso 1 1 calc R
C19 C 0.3186(8) 0.3665(2) 0.1822(6) 0.066(2) Uani 1 1 d U
H19 H 0.3996 0.3690 0.2344 0.080 Uiso 1 1 calc R
C20 C 0.3264(12) 0.4622(3) 0.1164(11) 0.116(3) Uani 1 1 d U
H20 H 0.4111 0.4639 0.1606 0.140 Uiso 1 1 calc R
C21 C 0.2790(12) 0.4535(3) 0.0123(10) 0.103(3) Uani 1 1 d U
H21 H 0.3248 0.4474 -0.0305 0.123 Uiso 1 1 calc R
C22 C 0.1584(13) 0.4545(3) -0.0219(10) 0.112(3) Uani 1 1 d U
H22 H 0.1029 0.4495 -0.0933 0.135 Uiso 1 1 calc R
C23 C 0.1279(11) 0.4647(3) 0.0603(10) 0.098(3) Uani 1 1 d U
H23 H 0.0468 0.4680 0.0578 0.118 Uiso 1 1 calc R
C24 C 0.2305(12) 0.4692(3) 0.1469(10) 0.105(3) Uani 1 1 d U
H24 H 0.2358 0.4767 0.2167 0.126 Uiso 1 1 calc R
C25 C 0.4182(6) 0.18898(19) 0.0524(5) 0.0349(16) Uani 1 1 d .
C26 C 0.3328(6) 0.1531(2) 0.0115(5) 0.049(2) Uani 1 1 d .
H26A H 0.3048 0.1531 -0.0637 0.059 Uiso 1 1 calc R
H26B H 0.3773 0.1280 0.0357 0.059 Uiso 1 1 calc R
C27 C 0.2267(7) 0.1520(2) 0.0407(6) 0.0502(16) Uani 1 1 d U
C28 C 0.2275(8) 0.1457(2) 0.1418(7) 0.0636(18) Uani 1 1 d U
H28 H 0.2985 0.1410 0.2047 0.076 Uiso 1 1 calc R
C29 C 0.1105(8) 0.1461(2) 0.1365(8) 0.076(2) Uani 1 1 d U
H29 H 0.0853 0.1420 0.1948 0.091 Uiso 1 1 calc R
C30 C 0.0388(8) 0.1526(2) 0.0377(8) 0.075(2) Uani 1 1 d U
H30 H -0.0481 0.1540 0.0129 0.090 Uiso 1 1 calc R
C31 C 0.1054(7) 0.1567(2) -0.0283(7) 0.0675(19) Uani 1 1 d U
H31 H 0.0747 0.1625 -0.1030 0.081 Uiso 1 1 calc R
C32 C 0.1315(12) 0.0569(3) -0.0589(10) 0.110(3) Uani 1 1 d U
H32 H 0.1396 0.0620 -0.1253 0.133 Uiso 1 1 calc R
C33 C 0.0232(11) 0.0562(3) -0.0466(10) 0.115(3) Uani 1 1 d U
H33 H -0.0571 0.0586 -0.1000 0.138 Uiso 1 1 calc R
C34 C 0.0556(11) 0.0486(3) 0.0569(10) 0.108(3) Uani 1 1 d U
H34 H -0.0012 0.0462 0.0911 0.130 Uiso 1 1 calc R
C35 C 0.1810(12) 0.0470(3) 0.1105(10) 0.118(3) Uani 1 1 d U
H35 H 0.2275 0.0407 0.1836 0.142 Uiso 1 1 calc R
C36 C 0.2199(11) 0.0522(3) 0.0278(10) 0.109(3) Uani 1 1 d U
H36 H 0.3034 0.0524 0.0357 0.131 Uiso 1 1 calc R
C37 C 0.7359(5) 0.18208(18) 0.1686(5) 0.0320(16) Uani 1 1 d .
C38 C 0.8172(6) 0.14595(18) 0.2103(5) 0.0378(17) Uani 1 1 d .
H38A H 0.8684 0.1433 0.1716 0.045 Uiso 1 1 calc R
H38B H 0.8675 0.1512 0.2822 0.045 Uiso 1 1 calc R
C39 C 0.7527(7) 0.1063(2) 0.2040(5) 0.0436(17) Uani 1 1 d U
C40 C 0.8003(8) 0.0665(2) 0.2039(5) 0.064(2) Uani 1 1 d U
H40 H 0.8806 0.0601 0.2076 0.077 Uiso 1 1 calc R
C41 C 0.7124(9) 0.0380(2) 0.1992(6) 0.072(2) Uani 1 1 d U
H41 H 0.7210 0.0082 0.1981 0.086 Uiso 1 1 calc R
C42 C 0.6107(9) 0.0584(2) 0.1939(6) 0.069(2) Uani 1 1 d U
H42 H 0.5359 0.0456 0.1891 0.083 Uiso 1 1 calc R
C43 C 0.6338(7) 0.1011(2) 0.1985(5) 0.0521(19) Uani 1 1 d U
H43 H 0.5779 0.1230 0.1965 0.063 Uiso 1 1 calc R
C44 C 0.5760(8) 0.1096(2) -0.0559(5) 0.060(2) Uani 1 1 d U
H44 H 0.5480 0.1377 -0.0567 0.072 Uiso 1 1 calc R
C45 C 0.6891(8) 0.0982(3) -0.0471(6) 0.064(2) Uani 1 1 d U
H45 H 0.7548 0.1165 -0.0419 0.077 Uiso 1 1 calc R
C46 C 0.6907(8) 0.0544(3) -0.0498(6) 0.066(2) Uani 1 1 d U
H46 H 0.7587 0.0374 -0.0457 0.079 Uiso 1 1 calc R
C47 C 0.5809(8) 0.0404(3) -0.0596(6) 0.068(2) Uani 1 1 d U
H47 H 0.5569 0.0117 -0.0631 0.081 Uiso 1 1 calc R
C48 C 0.5086(8) 0.0744(3) -0.0645(6) 0.066(2) Uani 1 1 d U
H48 H 0.4254 0.0735 -0.0714 0.079 Uiso 1 1 calc R
C49 C 0.4739(6) 0.23404(18) 0.3786(5) 0.0345(16) Uani 1 1 d .
H49 H 0.4025 0.2289 0.3234 0.041 Uiso 1 1 calc R
C50 C 0.4750(6) 0.23442(18) 0.4776(5) 0.0350(16) Uani 1 1 d .
H50 H 0.4054 0.2300 0.4891 0.042 Uiso 1 1 calc R
C51 C 0.5821(5) 0.24157(17) 0.5604(4) 0.0267(14) Uani 1 1 d .
C52 C 0.6826(6) 0.24731(18) 0.5392(4) 0.0338(16) Uani 1 1 d .
H52 H 0.7557 0.2513 0.5932 0.041 Uiso 1 1 calc R
C53 C 0.6749(6) 0.24713(17) 0.4384(4) 0.0319(15) Uani 1 1 d .
H53 H 0.7435 0.2515 0.4254 0.038 Uiso 1 1 calc R
C54 C 0.6819(6) 0.22449(18) 0.8460(5) 0.0349(16) Uani 1 1 d .
H54 H 0.7442 0.2115 0.8984 0.042 Uiso 1 1 calc R
C55 C 0.6812(6) 0.22411(18) 0.7475(4) 0.0334(16) Uani 1 1 d .
H55 H 0.7427 0.2118 0.7339 0.040 Uiso 1 1 calc R
C56 C 0.5869(5) 0.24248(17) 0.6682(4) 0.0278(14) Uani 1 1 d .
C57 C 0.4981(5) 0.26072(17) 0.6930(4) 0.0304(15) Uani 1 1 d .
H57 H 0.4332 0.2730 0.6417 0.036 Uiso 1 1 calc R
C58 C 0.5075(6) 0.26032(18) 0.7948(4) 0.0319(15) Uani 1 1 d .
H58 H 0.4485 0.2731 0.8110 0.038 Uiso 1 1 calc R

loop_
_atom_site_aniso_label
_atom_site_aniso_U_11
_atom_site_aniso_U_22
_atom_site_aniso_U_33
_atom_site_aniso_U_23
_atom_site_aniso_U_13
_atom_site_aniso_U_12
Zn1 0.0349(5) 0.0344(4) 0.0214(4) -0.0009(3) 0.0137(3) -0.0022(3)
Zn2 0.0337(5) 0.0363(4) 0.0212(4) -0.0001(3) 0.0135(3) -0.0003(3)
Fe1 0.0567(8) 0.0371(6) 0.0447(6) 0.0009(5) 0.0092(6) -0.0027(5)
Fe2 0.0764(9) 0.0350(6) 0.0665(8) 0.0058(5) 0.0413(7) 0.0154(6)
Fe3 0.0633(9) 0.0385(6) 0.1162(11) -0.0097(6) 0.0537(8) -0.0125(6)
Fe4 0.0589(8) 0.0375(6) 0.0396(6) -0.0010(5) 0.0150(5) -0.0019(5)
O1 0.044(3) 0.038(3) 0.033(3) -0.004(2) 0.013(2) -0.005(2)
O2 0.049(3) 0.051(3) 0.040(3) 0.001(2) 0.019(3) -0.012(2)
O3 0.050(3) 0.044(3) 0.041(3) -0.005(2) 0.024(3) 0.011(2)
O4 0.046(3) 0.041(3) 0.041(3) 0.007(2) 0.019(2) 0.011(2)
O5 0.043(3) 0.045(3) 0.040(3) -0.001(2) 0.016(2) -0.010(2)
O6 0.043(3) 0.047(3) 0.041(3) -0.010(2) 0.021(2) -0.011(2)
O7 0.040(3) 0.045(3) 0.036(3) 0.006(2) 0.014(2) 0.005(2)
O8 0.043(3) 0.047(3) 0.041(3) -0.004(2) 0.018(2) 0.008(2)
N1 0.033(3) 0.036(3) 0.020(3) 0.001(2) 0.012(3) 0.000(3)
N2 0.035(3) 0.027(3) 0.024(3) 0.001(2) 0.014(2) 0.003(2)
C1 0.028(4) 0.026(3) 0.032(4) 0.003(3) 0.008(3) 0.001(3)
C2 0.030(4) 0.038(4) 0.039(4) -0.002(3) 0.011(3) -0.006(3)
C3 0.048(4) 0.040(4) 0.037(3) -0.001(3) 0.019(3) 0.000(3)
C4 0.056(4) 0.047(4) 0.055(4) -0.011(3) 0.025(4) 0.001(4)
C5 0.067(5) 0.054(4) 0.072(5) -0.012(4) 0.023(4) 0.010(4)
C6 0.074(5) 0.044(4) 0.074(5) -0.008(4) 0.019(4) -0.005(4)
C7 0.054(4) 0.043(4) 0.049(4) -0.006(3) 0.019(3) -0.010(3)
C8 0.086(6) 0.074(5) 0.043(4) 0.001(4) 0.009(4) -0.016(5)
C9 0.088(6) 0.084(5) 0.041(4) -0.004(4) 0.013(4) 0.008(5)
C10 0.100(6) 0.117(6) 0.056(5) 0.005(5) 0.026(5) -0.030(5)
C11 0.135(8) 0.073(6) 0.059(5) 0.019(4) 0.009(5) -0.015(5)
C12 0.092(6) 0.099(6) 0.054(5) 0.006(5) 0.000(5) 0.014(5)
C13 0.028(4) 0.033(4) 0.046(4) -0.004(3) 0.013(4) -0.004(3)
C14 0.044(5) 0.042(4) 0.041(4) 0.006(3) 0.022(4) 0.017(3)
C15 0.070(5) 0.033(3) 0.059(4) 0.010(3) 0.040(4) 0.015(3)
C16 0.069(5) 0.043(4) 0.093(5) -0.009(4) 0.041(4) 0.015(4)
C17 0.092(6) 0.061(5) 0.114(6) 0.009(5) 0.068(5) 0.019(4)
C18 0.122(7) 0.055(4) 0.082(5) 0.010(4) 0.075(5) 0.032(5)
C19 0.098(6) 0.047(4) 0.068(5) 0.010(4) 0.048(4) 0.025(4)
C20 0.130(8) 0.056(5) 0.157(8) 0.022(6) 0.048(7) 0.001(5)
C21 0.144(8) 0.057(5) 0.145(7) 0.029(5) 0.098(7) 0.016(6)
C22 0.154(8) 0.056(5) 0.119(7) 0.031(5) 0.044(7) 0.021(6)
C23 0.121(8) 0.052(5) 0.141(8) 0.023(5) 0.070(6) 0.039(5)
C24 0.153(9) 0.048(5) 0.121(7) -0.001(5) 0.060(6) 0.014(6)
C25 0.030(4) 0.038(4) 0.036(4) 0.001(3) 0.011(3) 0.003(3)
C26 0.046(5) 0.055(5) 0.049(5) -0.020(4) 0.020(4) -0.029(4)
C27 0.046(4) 0.048(3) 0.058(4) -0.003(3) 0.022(3) -0.009(3)
C28 0.061(4) 0.068(4) 0.072(4) -0.005(3) 0.037(3) -0.008(3)
C29 0.070(4) 0.073(4) 0.102(4) -0.016(3) 0.051(4) -0.011(4)
C30 0.056(4) 0.062(3) 0.113(5) -0.011(4) 0.038(3) -0.003(3)
C31 0.058(4) 0.053(3) 0.083(4) -0.003(3) 0.018(3) -0.006(3)
C32 0.136(6) 0.071(4) 0.135(5) -0.029(4) 0.064(4) -0.015(5)
C33 0.117(5) 0.073(4) 0.146(5) -0.026(4) 0.041(4) -0.027(4)
C34 0.128(5) 0.061(4) 0.151(6) 0.000(4) 0.069(5) -0.028(4)
C35 0.147(6) 0.061(3) 0.135(5) 0.009(4) 0.041(4) -0.001(4)
C36 0.118(5) 0.060(4) 0.155(6) -0.013(4) 0.059(4) 0.012(4)
C37 0.022(4) 0.029(4) 0.037(4) -0.006(3) 0.003(3) -0.006(3)
C38 0.032(4) 0.041(4) 0.034(4) 0.003(3) 0.005(3) 0.012(3)
C39 0.057(4) 0.039(4) 0.031(3) 0.006(3) 0.012(3) -0.001(3)
C40 0.084(5) 0.043(4) 0.046(4) 0.004(3) 0.002(4) 0.012(4)
C41 0.105(6) 0.040(4) 0.053(4) 0.012(3) 0.009(5) -0.004(4)
C42 0.087(6) 0.062(5) 0.056(4) 0.005(4) 0.023(4) -0.031(4)
C43 0.066(5) 0.054(4) 0.040(4) 0.002(3) 0.025(4) -0.012(4)
C44 0.088(6) 0.057(4) 0.033(4) 0.000(3) 0.020(4) 0.011(4)
C45 0.083(5) 0.073(5) 0.045(4) -0.008(4) 0.035(4) -0.019(4)
C46 0.077(5) 0.071(5) 0.057(4) -0.012(4) 0.035(4) 0.008(4)
C47 0.082(6) 0.060(5) 0.059(4) -0.019(4) 0.024(4) -0.015(4)
C48 0.066(5) 0.079(5) 0.051(4) -0.012(4) 0.019(4) 0.001(4)
C49 0.023(4) 0.055(4) 0.026(3) -0.004(3) 0.010(3) -0.005(3)
C50 0.028(4) 0.050(4) 0.032(4) -0.001(3) 0.017(3) -0.002(3)
C51 0.030(4) 0.028(3) 0.020(3) -0.002(3) 0.006(3) 0.001(3)
C52 0.030(4) 0.044(4) 0.024(3) -0.005(3) 0.007(3) -0.004(3)
C53 0.037(4) 0.040(4) 0.022(3) 0.000(3) 0.016(3) -0.003(3)
C54 0.035(4) 0.044(4) 0.027(4) 0.003(3) 0.013(3) 0.009(3)
C55 0.033(4) 0.044(4) 0.028(4) -0.004(3) 0.017(3) 0.001(3)
C56 0.032(4) 0.036(3) 0.017(3) 0.004(3) 0.012(3) 0.001(3)
C57 0.026(4) 0.041(4) 0.029(3) 0.001(3) 0.016(3) 0.003(3)
C58 0.035(4) 0.039(4) 0.030(3) -0.001(3) 0.021(3) 0.005(3)

loop_
_atom_type_symbol
_atom_type_description
_atom_type_scat_dispersion_real
_atom_type_scat_dispersion_imag
_atom_type_scat_source
C C 0.0033 0.0016 'International Tables Vol C Tables 4.2.6.8 and 6.1.1.4'
H H 0.0000 0.0000 'International Tables Vol C Tables 4.2.6.8 and 6.1.1.4'
N N 0.0061 0.0033 'International Tables Vol C Tables 4.2.6.8 and 6.1.1.4'
O O 0.0106 0.0060 'International Tables Vol C Tables 4.2.6.8 and 6.1.1.4'
Fe Fe 0.3463 0.8444 'International Tables Vol C Tables 4.2.6.8 and 6.1.1.4'
Zn Zn 0.2839 1.4301 'International Tables Vol C Tables 4.2.6.8 and 6.1.1.4'

loop_
_geom_angle_atom_site_label_1
_geom_angle_atom_site_label_2
_geom_angle_atom_site_label_3
_geom_angle
_geom_angle_site_symmetry_1
_geom_angle_site_symmetry_3
N2 Zn1 O1 101.73(18) 1_554 .
N2 Zn1 O5 97.24(19) 1_554 .
O1 Zn1 O5 161.02(17) . .
N2 Zn1 O7 99.92(18) 1_554 .
O1 Zn1 O7 88.73(17) . .
O5 Zn1 O7 87.90(17) . .
N2 Zn1 O3 97.12(18) 1_554 .
O1 Zn1 O3 89.12(18) . .
O5 Zn1 O3 88.64(18) . .
O7 Zn1 O3 162.91(17) . .
N2 Zn1 Zn2 171.05(15) 1_554 .
O1 Zn1 Zn2 84.20(12) . .
O5 Zn1 Zn2 76.96(13) . .
O7 Zn1 Zn2 86.80(12) . .
O3 Zn1 Zn2 76.12(12) . .
N1 Zn2 O4 102.28(19) . .
N1 Zn2 O6 99.08(19) . .
O4 Zn2 O6 89.75(18) . .
N1 Zn2 O8 97.36(18) . .
O4 Zn2 O8 160.34(18) . .
O6 Zn2 O8 87.92(18) . .
N1 Zn2 O2 99.15(19) . .
O4 Zn2 O2 86.68(18) . .
O6 Zn2 O2 161.76(18) . .
O8 Zn2 O2 89.46(19) . .
N1 Zn2 Zn1 171.35(15) . .
O4 Zn2 Zn1 85.50(13) . .
O6 Zn2 Zn1 84.57(13) . .
O8 Zn2 Zn1 74.85(12) . .
O2 Zn2 Zn1 77.32(13) . .
C5 Fe1 C11 117.4(4) . .
C5 Fe1 C10 150.2(4) . .
C11 Fe1 C10 40.4(4) . .
C5 Fe1 C6 40.2(3) . .
C11 Fe1 C6 108.5(4) . .
C10 Fe1 C6 117.6(4) . .
C5 Fe1 C12 108.7(4) . .
C11 Fe1 C12 40.4(4) . .
C10 Fe1 C12 67.9(4) . .
C6 Fe1 C12 129.4(4) . .
C5 Fe1 C9 167.6(4) . .
C11 Fe1 C9 67.6(4) . .
C10 Fe1 C9 40.7(3) . .
C6 Fe1 C9 151.4(4) . .
C12 Fe1 C9 67.1(4) . .
C5 Fe1 C8 130.0(4) . .
C11 Fe1 C8 66.9(4) . .
C10 Fe1 C8 67.3(4) . .
C6 Fe1 C8 167.2(4) . .
C12 Fe1 C8 39.4(3) . .
C9 Fe1 C8 39.5(3) . .
C5 Fe1 C4 40.7(3) . .
C11 Fe1 C4 150.7(4) . .
C10 Fe1 C4 167.8(4) . .
C6 Fe1 C4 67.9(3) . .
C12 Fe1 C4 118.1(4) . .
C9 Fe1 C4 129.7(3) . .
C8 Fe1 C4 109.9(3) . .
C5 Fe1 C7 67.8(3) . .
C11 Fe1 C7 129.4(4) . .
C10 Fe1 C7 108.7(4) . .
C6 Fe1 C7 40.4(3) . .
C12 Fe1 C7 167.5(4) . .
C9 Fe1 C7 118.8(3) . .
C8 Fe1 C7 151.7(3) . .
C4 Fe1 C7 67.7(3) . .
C5 Fe1 C3 68.6(3) . .
C11 Fe1 C3 167.4(4) . .
C10 Fe1 C3 129.2(4) . .
C6 Fe1 C3 68.3(3) . .
C12 Fe1 C3 150.9(4) . .
C9 Fe1 C3 109.0(3) . .
C8 Fe1 C3 118.9(3) . .
C4 Fe1 C3 40.6(3) . .
C7 Fe1 C3 40.5(2) . .
C18 Fe2 C22 154.1(5) . .
C18 Fe2 C21 163.7(5) . .
C22 Fe2 C21 39.4(4) . .
C18 Fe2 C20 125.9(5) . .
C22 Fe2 C20 67.0(5) . .
C21 Fe2 C20 39.7(4) . .
C18 Fe2 C24 106.9(4) . .
C22 Fe2 C24 67.0(5) . .
C21 Fe2 C24 67.0(5) . .
C20 Fe2 C24 40.7(4) . .
C18 Fe2 C19 41.3(3) . .
C22 Fe2 C19 163.8(5) . .
C21 Fe2 C19 127.2(4) . .
C20 Fe2 C19 108.4(4) . .
C24 Fe2 C19 120.4(4) . .
C18 Fe2 C17 39.6(3) . .
C22 Fe2 C17 121.4(5) . .
C21 Fe2 C17 156.3(5) . .
C20 Fe2 C17 161.8(5) . .
C24 Fe2 C17 124.4(5) . .
C19 Fe2 C17 68.1(4) . .
C18 Fe2 C23 119.5(4) . .
C22 Fe2 C23 39.7(4) . .
C21 Fe2 C23 66.3(5) . .
C20 Fe2 C23 67.2(5) . .
C24 Fe2 C23 39.7(4) . .
C19 Fe2 C23 154.7(4) . .
C17 Fe2 C23 108.0(4) . .
C18 Fe2 C16 67.6(4) . .
C22 Fe2 C16 109.9(4) . .
C21 Fe2 C16 122.8(4) . .
C20 Fe2 C16 156.3(5) . .
C24 Fe2 C16 161.9(5) . .
C19 Fe2 C16 67.7(3) . .
C17 Fe2 C16 40.6(3) . .
C23 Fe2 C16 126.5(4) . .
C18 Fe2 C15 68.6(3) . .
C22 Fe2 C15 127.4(4) . .
C21 Fe2 C15 110.2(4) . .
C20 Fe2 C15 121.2(4) . .
C24 Fe2 C15 155.5(5) . .
C19 Fe2 C15 40.3(3) . .
C17 Fe2 C15 68.5(3) . .
C23 Fe2 C15 163.7(4) . .
C16 Fe2 C15 40.6(3) . .
C36 Fe3 C30 172.8(5) . .
C36 Fe3 C34 66.3(5) . .
C30 Fe3 C34 117.1(4) . .
C36 Fe3 C35 41.3(4) . .
C30 Fe3 C35 145.5(5) . .
C34 Fe3 C35 41.5(4) . .
C36 Fe3 C31 131.5(5) . .
C30 Fe3 C31 42.1(3) . .
C34 Fe3 C31 146.3(4) . .
C35 Fe3 C31 170.9(5) . .
C36 Fe3 C27 108.7(4) . .
C30 Fe3 C27 68.6(3) . .
C34 Fe3 C27 172.3(4) . .
C35 Fe3 C27 130.9(4) . .
C31 Fe3 C27 41.4(3) . .
C36 Fe3 C32 37.2(4) . .
C30 Fe3 C32 137.1(5) . .
C34 Fe3 C32 64.7(5) . .
C35 Fe3 C32 66.9(5) . .
C31 Fe3 C32 110.4(4) . .
C27 Fe3 C32 115.2(4) . .
C36 Fe3 C29 147.5(5) . .
C30 Fe3 C29 38.6(3) . .
C34 Fe3 C29 112.3(4) . .
C35 Fe3 C29 114.7(5) . .
C31 Fe3 C29 68.9(4) . .
C27 Fe3 C29 68.5(3) . .
C32 Fe3 C29 174.0(5) . .
C36 Fe3 C28 116.4(4) . .
C30 Fe3 C28 66.3(4) . .
C34 Fe3 C28 135.1(4) . .
C35 Fe3 C28 108.2(4) . .
C31 Fe3 C28 68.8(3) . .
C27 Fe3 C28 40.8(3) . .
C32 Fe3 C28 145.8(4) . .
C29 Fe3 C28 40.0(3) . .
C36 Fe3 C33 66.5(5) . .
C30 Fe3 C33 111.6(4) . .
C34 Fe3 C33 39.3(4) . .
C35 Fe3 C33 69.6(5) . .
C31 Fe3 C33 114.4(4) . .
C27 Fe3 C33 145.4(4) . .
C32 Fe3 C33 39.9(4) . .
C29 Fe3 C33 134.5(5) . .
C28 Fe3 C33 173.3(4) . .
C45 Fe4 C41 146.1(4) . .
C45 Fe4 C42 172.4(4) . .
C41 Fe4 C42 39.9(3) . .
C45 Fe4 C40 114.0(4) . .
C41 Fe4 C40 40.5(3) . .
C42 Fe4 C40 68.2(4) . .
C45 Fe4 C46 41.4(3) . .
C41 Fe4 C46 115.1(4) . .
C42 Fe4 C46 145.8(3) . .
C40 Fe4 C46 108.6(4) . .
C45 Fe4 C44 40.0(3) . .
C41 Fe4 C44 173.2(4) . .
C42 Fe4 C44 134.4(4) . .
C40 Fe4 C44 145.6(4) . .
C46 Fe4 C44 67.8(3) . .
C45 Fe4 C47 67.9(3) . .
C41 Fe4 C47 110.4(3) . .
C42 Fe4 C47 116.5(3) . .
C40 Fe4 C47 132.3(3) . .
C46 Fe4 C47 39.3(3) . .
C44 Fe4 C47 67.6(3) . .
C45 Fe4 C39 107.9(3) . .
C41 Fe4 C39 68.2(3) . .
C42 Fe4 C39 68.6(3) . .
C40 Fe4 C39 41.0(3) . .
C46 Fe4 C39 132.5(3) . .
C44 Fe4 C39 114.8(3) . .
C47 Fe4 C39 171.0(4) . .
C45 Fe4 C48 67.2(3) . .
C41 Fe4 C48 134.5(4) . .
C42 Fe4 C48 111.7(4) . .
C40 Fe4 C48 172.1(3) . .
C46 Fe4 C48 66.7(3) . .
C44 Fe4 C48 39.9(3) . .
C47 Fe4 C48 40.1(3) . .
C39 Fe4 C48 146.9(3) . .
C45 Fe4 C43 132.3(3) . .
C41 Fe4 C43 67.8(3) . .
C42 Fe4 C43 40.8(3) . .
C40 Fe4 C43 68.5(3) . .
C46 Fe4 C43 172.2(3) . .
C44 Fe4 C43 110.2(3) . .
C47 Fe4 C43 147.9(3) . .
C39 Fe4 C43 40.7(3) . .
C48 Fe4 C43 117.0(3) . .
C1 O1 Zn1 122.8(4) . .
C1 O2 Zn2 130.1(4) . .
C13 O3 Zn1 132.3(4) . .
C13 O4 Zn2 121.0(4) . .
C25 O5 Zn1 131.6(4) . .
C25 O6 Zn2 121.1(4) . .
C37 O7 Zn1 119.1(4) . .
C37 O8 Zn2 134.5(4) . .
C53 N1 C49 118.0(5) . .
C53 N1 Zn2 118.9(4) . .
C49 N1 Zn2 123.0(4) . .
C58 N2 C54 117.6(5) . .
C58 N2 Zn1 120.6(4) . 1_556
C54 N2 Zn1 121.8(4) . 1_556
O1 C1 O2 125.2(6) . .
O1 C1 C2 118.1(6) . .
O2 C1 C2 116.8(6) . .
C3 C2 C1 113.7(5) . .
C3 C2 H2A 108.8 . .
C1 C2 H2A 108.8 . .
C3 C2 H2B 108.8 . .
C1 C2 H2B 108.8 . .
H2A C2 H2B 107.7 . .
C7 C3 C4 106.6(6) . .
C7 C3 C2 126.5(7) . .
C4 C3 C2 126.8(6) . .
C7 C3 Fe1 69.5(4) . .
C4 C3 Fe1 69.1(4) . .
C2 C3 Fe1 129.1(4) . .
C5 C4 C3 108.1(7) . .
C5 C4 Fe1 68.7(4) . .
C3 C4 Fe1 70.2(4) . .
C5 C4 H4 125.9 . .
C3 C4 H4 125.9 . .
Fe1 C4 H4 125.9 . .
C6 C5 C4 108.4(7) . .
C6 C5 Fe1 70.3(5) . .
C4 C5 Fe1 70.6(4) . .
C6 C5 H5 125.8 . .
C4 C5 H5 125.8 . .
Fe1 C5 H5 125.8 . .
C5 C6 C7 108.4(7) . .
C5 C6 Fe1 69.5(5) . .
C7 C6 Fe1 70.7(4) . .
C5 C6 H6 125.8 . .
C7 C6 H6 125.8 . .
Fe1 C6 H6 125.8 . .
C6 C7 C3 108.4(7) . .
C6 C7 Fe1 68.9(4) . .
C3 C7 Fe1 70.0(4) . .
C6 C7 H7 125.8 . .
C3 C7 H7 125.8 . .
Fe1 C7 H7 125.8 . .
C12 C8 C9 109.5(9) . .
C12 C8 Fe1 70.0(5) . .
C9 C8 Fe1 70.2(5) . .
C12 C8 H8 125.2 . .
C9 C8 H8 125.2 . .
Fe1 C8 H8 125.2 . .
C8 C9 C10 107.5(9) . .
C8 C9 Fe1 70.3(5) . .
C10 C9 Fe1 69.1(5) . .
C8 C9 H9 126.3 . .
C10 C9 H9 126.3 . .
Fe1 C9 H9 126.3 . .
C11 C10 C9 107.1(10) . .
C11 C10 Fe1 69.7(6) . .
C9 C10 Fe1 70.2(5) . .
C11 C10 H10 126.5 . .
C9 C10 H10 126.5 . .
Fe1 C10 H10 126.5 . .
C10 C11 C12 108.2(9) . .
C10 C11 Fe1 69.9(5) . .
C12 C11 Fe1 70.2(5) . .
C10 C11 H11 125.9 . .
C12 C11 H11 125.9 . .
Fe1 C11 H11 125.9 . .
C8 C12 C11 107.7(10) . .
C8 C12 Fe1 70.7(5) . .
C11 C12 Fe1 69.4(5) . .
C8 C12 H12 126.1 . .
C11 C12 H12 126.1 . .
Fe1 C12 H12 126.1 . .
O3 C13 O4 124.6(6) . .
O3 C13 C14 116.7(6) . .
O4 C13 C14 118.7(6) . .
C15 C14 C13 116.4(6) . .
C15 C14 H14A 108.2 . .
C13 C14 H14A 108.2 . .
C15 C14 H14B 108.2 . .
C13 C14 H14B 108.2 . .
H14A C14 H14B 107.3 . .
C19 C15 C16 106.1(7) . .
C19 C15 C14 128.3(8) . .
C16 C15 C14 125.6(7) . .
C19 C15 Fe2 68.2(4) . .
C16 C15 Fe2 68.8(4) . .
C14 C15 Fe2 127.9(5) . .
C17 C16 C15 108.7(8) . .
C17 C16 Fe2 69.2(5) . .
C15 C16 Fe2 70.7(4) . .
C17 C16 H16 125.7 . .
C15 C16 H16 125.7 . .
Fe2 C16 H16 125.7 . .
C18 C17 C16 108.3(9) . .
C18 C17 Fe2 69.6(6) . .
C16 C17 Fe2 70.2(5) . .
C18 C17 H17 125.8 . .
C16 C17 H17 125.8 . .
Fe2 C17 H17 125.8 . .
C17 C18 C19 108.4(8) . .
C17 C18 Fe2 70.8(5) . .
C19 C18 Fe2 69.7(5) . .
C17 C18 H18 125.8 . .
C19 C18 H18 125.8 . .
Fe2 C18 H18 125.8 . .
C15 C19 C18 108.5(8) . .
C15 C19 Fe2 71.6(4) . .
C18 C19 Fe2 69.0(5) . .
C15 C19 H19 125.8 . .
C18 C19 H19 125.8 . .
Fe2 C19 H19 125.8 . .
C21 C20 C24 106.9(13) . .
C21 C20 Fe2 70.1(7) . .
C24 C20 Fe2 69.7(7) . .
C21 C20 H20 126.5 . .
C24 C20 H20 126.5 . .
Fe2 C20 H20 126.5 . .
C22 C21 C20 109.2(13) . .
C22 C21 Fe2 70.2(6) . .
C20 C21 Fe2 70.2(7) . .
C22 C21 H21 125.4 . .
C20 C21 H21 125.4 . .
Fe2 C21 H21 125.4 . .
C21 C22 C23 108.2(13) . .
C21 C22 Fe2 70.4(6) . .
C23 C22 Fe2 70.6(6) . .
C21 C22 H22 125.9 . .
C23 C22 H22 125.9 . .
Fe2 C22 H22 125.9 . .
C22 C23 C24 108.4(13) . .
C22 C23 Fe2 69.7(6) . .
C24 C23 Fe2 69.8(6) . .
C22 C23 H23 125.8 . .
C24 C23 H23 125.8 . .
Fe2 C23 H23 125.8 . .
C23 C24 C20 107.3(12) . .
C23 C24 Fe2 70.4(6) . .
C20 C24 Fe2 69.6(6) . .
C23 C24 H24 126.3 . .
C20 C24 H24 126.3 . .
Fe2 C24 H24 126.3 . .
O5 C25 O6 125.4(6) . .
O5 C25 C26 115.8(6) . .
O6 C25 C26 118.7(6) . .
C27 C26 C25 116.9(6) . .
C27 C26 H26A 108.1 . .
C25 C26 H26A 108.1 . .
C27 C26 H26B 108.1 . .
C25 C26 H26B 108.1 . .
H26A C26 H26B 107.3 . .
C28 C27 C31 107.4(8) . .
C28 C27 C26 126.4(7) . .
C31 C27 C26 126.2(7) . .
C28 C27 Fe3 70.2(4) . .
C31 C27 Fe3 69.1(4) . .
C26 C27 Fe3 125.7(5) . .
C29 C28 C27 108.9(8) . .
C29 C28 Fe3 70.0(5) . .
C27 C28 Fe3 69.0(4) . .
C29 C28 H28 125.5 . .
C27 C28 H28 125.5 . .
Fe3 C28 H28 125.5 . .
C30 C29 C28 107.9(9) . .
C30 C29 Fe3 69.0(5) . .
C28 C29 Fe3 70.1(5) . .
C30 C29 H29 126.0 . .
C28 C29 H29 126.0 . .
Fe3 C29 H29 126.0 . .
C29 C30 C31 111.5(9) . .
C29 C30 Fe3 72.4(5) . .
C31 C30 Fe3 69.7(5) . .
C29 C30 H30 124.3 . .
C31 C30 H30 124.3 . .
Fe3 C30 H30 124.3 . .
C27 C31 C30 104.3(8) . .
C27 C31 Fe3 69.6(4) . .
C30 C31 Fe3 68.2(5) . .
C27 C31 H31 127.8 . .
C30 C31 H31 127.8 . .
Fe3 C31 H31 127.8 . .
C36 C32 C33 112.0(13) . .
C36 C32 Fe3 70.0(7) . .
C33 C32 Fe3 70.8(6) . .
C36 C32 H32 124.0 . .
C33 C32 H32 124.0 . .
Fe3 C32 H32 124.0 . .
C34 C33 C32 103.2(12) . .
C34 C33 Fe3 68.5(6) . .
C32 C33 Fe3 69.3(6) . .
C34 C33 H33 128.4 . .
C32 C33 H33 128.4 . .
Fe3 C33 H33 128.4 . .
C33 C34 C35 112.5(12) . .
C33 C34 Fe3 72.1(6) . .
C35 C34 Fe3 69.4(6) . .
C33 C34 H34 123.7 . .
C35 C34 H34 123.7 . .
Fe3 C34 H34 123.7 . .
C36 C35 C34 101.1(11) . .
C36 C35 Fe3 68.9(6) . .
C34 C35 Fe3 69.1(6) . .
C36 C35 H35 129.3 . .
C34 C35 H35 129.3 . .
Fe3 C35 H35 129.3 . .
C32 C36 C35 111.2(13) . .
C32 C36 Fe3 72.8(7) . .
C35 C36 Fe3 69.8(6) . .
C32 C36 H36 124.4 . .
C35 C36 H36 124.4 . .
Fe3 C36 H36 124.4 . .
O8 C37 O7 124.6(6) . .
O8 C37 C38 116.8(6) . .
O7 C37 C38 118.6(6) . .
C39 C38 C37 113.8(6) . .
C39 C38 H38A 108.8 . .
C37 C38 H38A 108.8 . .
C39 C38 H38B 108.8 . .
C37 C38 H38B 108.8 . .
H38A C38 H38B 107.7 . .
C40 C39 C43 107.1(7) . .
C40 C39 C38 125.9(7) . .
C43 C39 C38 126.9(6) . .
C40 C39 Fe4 68.6(4) . .
C43 C39 Fe4 69.9(4) . .
C38 C39 Fe4 127.2(4) . .
C41 C40 C39 107.7(8) . .
C41 C40 Fe4 69.7(5) . .
C39 C40 Fe4 70.4(4) . .
C41 C40 H40 126.1 . .
C39 C40 H40 126.1 . .
Fe4 C40 H40 126.1 . .
C42 C41 C40 109.5(8) . .
C42 C41 Fe4 70.0(5) . .
C40 C41 Fe4 69.8(4) . .
C42 C41 H41 125.3 . .
C40 C41 H41 125.3 . .
Fe4 C41 H41 125.3 . .
C41 C42 C43 108.3(8) . .
C41 C42 Fe4 70.0(5) . .
C43 C42 Fe4 70.7(4) . .
C41 C42 H42 125.8 . .
C43 C42 H42 125.8 . .
Fe4 C42 H42 125.8 . .
C42 C43 C39 107.3(7) . .
C42 C43 Fe4 68.4(4) . .
C39 C43 Fe4 69.4(4) . .
C42 C43 H43 126.3 . .
C39 C43 H43 126.3 . .
Fe4 C43 H43 126.3 . .
C45 C44 C48 108.4(8) . .
C45 C44 Fe4 69.7(5) . .
C48 C44 Fe4 70.8(5) . .
C45 C44 H44 125.8 . .
C48 C44 H44 125.8 . .
Fe4 C44 H44 125.8 . .
C44 C45 C46 107.0(8) . .
C44 C45 Fe4 70.4(5) . .
C46 C45 Fe4 69.5(4) . .
C44 C45 H45 126.5 . .
C46 C45 H45 126.5 . .
Fe4 C45 H45 126.5 . .
C47 C46 C45 108.3(8) . .
C47 C46 Fe4 71.0(5) . .
C45 C46 Fe4 69.0(4) . .
C47 C46 H46 125.8 . .
C45 C46 H46 125.8 . .
Fe4 C46 H46 125.8 . .
C46 C47 C48 108.0(8) . .
C46 C47 Fe4 69.7(5) . .
C48 C47 Fe4 70.1(4) . .
C46 C47 H47 126.0 . .
C48 C47 H47 126.0 . .
Fe4 C47 H47 126.0 . .
C44 C48 C47 108.3(8) . .
C44 C48 Fe4 69.3(4) . .
C47 C48 Fe4 69.8(5) . .
C44 C48 H48 125.8 . .
C47 C48 H48 125.8 . .
Fe4 C48 H48 125.8 . .
N1 C49 C50 122.7(6) . .
N1 C49 H49 118.7 . .
C50 C49 H49 118.7 . .
C49 C50 C51 118.8(6) . .
C49 C50 H50 120.6 . .
C51 C50 H50 120.6 . .
C52 C51 C50 118.2(6) . .
C52 C51 C56 121.3(5) . .
C50 C51 C56 120.5(6) . .
C53 C52 C51 120.0(6) . .
C53 C52 H52 120.0 . .
C51 C52 H52 120.0 . .
N1 C53 C52 122.3(6) . .
N1 C53 H53 118.8 . .
C52 C53 H53 118.8 . .
N2 C54 C55 123.4(6) . .
N2 C54 H54 118.3 . .
C55 C54 H54 118.3 . .
C54 C55 C56 118.7(6) . .
C54 C55 H55 120.6 . .
C56 C55 H55 120.6 . .
C57 C56 C55 118.2(5) . .
C57 C56 C51 121.8(5) . .
C55 C56 C51 120.0(5) . .
C58 C57 C56 118.9(6) . .
C58 C57 H57 120.5 . .
C56 C57 H57 120.5 . .
N2 C58 C57 123.1(6) . .
N2 C58 H58 118.5 . .
C57 C58 H58 118.5 . .

loop_
_geom_bond_atom_site_label_1
_geom_bond_atom_site_label_2
_geom_bond_distance
_geom_bond_site_symmetry_2
Zn1 N2 2.027(5) 1_554
Zn1 O1 2.030(4) .
Zn1 O5 2.040(4) .
Zn1 O7 2.051(4) .
Zn1 O3 2.065(4) .
Zn1 Zn2 2.8786(11) .
Zn2 N1 2.021(5) .
Zn2 O4 2.040(4) .
Zn2 O6 2.044(4) .
Zn2 O8 2.053(4) .
Zn2 O2 2.063(4) .
Fe1 C5 2.017(8) .
Fe1 C11 2.019(9) .
Fe1 C10 2.022(10) .
Fe1 C6 2.028(8) .
Fe1 C12 2.029(9) .
Fe1 C9 2.037(9) .
Fe1 C8 2.037(8) .
Fe1 C4 2.043(8) .
Fe1 C7 2.052(7) .
Fe1 C3 2.058(6) .
Fe2 C18 2.011(8) .
Fe2 C22 2.014(10) .
Fe2 C21 2.016(10) .
Fe2 C20 2.017(11) .
Fe2 C24 2.019(10) .
Fe2 C19 2.020(7) .
Fe2 C17 2.026(9) .
Fe2 C23 2.026(9) .
Fe2 C16 2.038(8) .
Fe2 C15 2.064(6) .
Fe3 C36 1.996(10) .
Fe3 C30 1.999(8) .
Fe3 C34 2.002(9) .
Fe3 C35 2.007(10) .
Fe3 C31 2.020(8) .
Fe3 C27 2.027(7) .
Fe3 C32 2.028(10) .
Fe3 C29 2.042(9) .
Fe3 C28 2.043(8) .
Fe3 C33 2.047(10) .
Fe4 C45 2.021(8) .
Fe4 C41 2.024(7) .
Fe4 C42 2.024(8) .
Fe4 C40 2.025(7) .
Fe4 C46 2.028(8) .
Fe4 C44 2.030(7) .
Fe4 C47 2.045(8) .
Fe4 C39 2.049(7) .
Fe4 C48 2.049(8) .
Fe4 C43 2.055(7) .
O1 C1 1.252(7) .
O2 C1 1.254(7) .
O3 C13 1.249(7) .
O4 C13 1.262(7) .
O5 C25 1.245(7) .
O6 C25 1.260(7) .
O7 C37 1.259(7) .
O8 C37 1.257(7) .
N1 C53 1.337(7) .
N1 C49 1.348(7) .
N2 C58 1.331(7) .
N2 C54 1.342(7) .
N2 Zn1 2.027(5) 1_556
C1 C2 1.524(8) .
C2 C3 1.485(8) .
C2 H2A 0.9700 .
C2 H2B 0.9700 .
C3 C7 1.421(9) .
C3 C4 1.424(9) .
C4 C5 1.411(9) .
C4 H4 0.9800 .
C5 C6 1.391(10) .
C5 H5 0.9800 .
C6 C7 1.408(10) .
C6 H6 0.9800 .
C7 H7 0.9800 .
C8 C12 1.371(11) .
C8 C9 1.378(11) .
C8 H8 0.9800 .
C9 C10 1.411(12) .
C9 H9 0.9800 .
C10 C11 1.395(13) .
C10 H10 0.9800 .
C11 C12 1.396(13) .
C11 H11 0.9800 .
C12 H12 0.9800 .
C13 C14 1.524(8) .
C14 C15 1.484(9) .
C14 H14A 0.9700 .
C14 H14B 0.9700 .
C15 C19 1.407(10) .
C15 C16 1.422(10) .
C16 C17 1.410(10) .
C16 H16 0.9800 .
C17 C18 1.369(12) .
C17 H17 0.9800 .
C18 C19 1.423(11) .
C18 H18 0.9800 .
C19 H19 0.9800 .
C20 C21 1.370(14) .
C20 C24 1.403(15) .
C20 H20 0.9800 .
C21 C22 1.358(14) .
C21 H21 0.9800 .
C22 C23 1.372(14) .
C22 H22 0.9800 .
C23 C24 1.374(14) .
C23 H23 0.9800 .
C24 H24 0.9800 .
C25 C26 1.528(8) .
C26 C27 1.494(9) .
C26 H26A 0.9700 .
C26 H26B 0.9700 .
C27 C28 1.418(10) .
C27 C31 1.430(10) .
C28 C29 1.397(11) .
C28 H28 0.9800 .
C29 C30 1.336(11) .
C29 H29 0.9800 .
C30 C31 1.444(11) .
C30 H30 0.9800 .
C31 H31 0.9800 .
C32 C36 1.284(13) .
C32 C33 1.391(14) .
C32 H32 0.9800 .
C33 C34 1.364(14) .
C33 H33 0.9800 .
C34 C35 1.421(14) .
C34 H34 0.9800 .
C35 C36 1.411(14) .
C35 H35 0.9800 .
C36 H36 0.9800 .
C37 C38 1.508(8) .
C38 C39 1.501(9) .
C38 H38A 0.9700 .
C38 H38B 0.9700 .
C39 C40 1.427(9) .
C39 C43 1.428(10) .
C40 C41 1.400(11) .
C40 H40 0.9800 .
C41 C42 1.382(11) .
C41 H41 0.9800 .
C42 C43 1.424(9) .
C42 H42 0.9800 .
C43 H43 0.9800 .
C44 C45 1.384(10) .
C44 C48 1.392(10) .
C44 H44 0.9800 .
C45 C46 1.432(10) .
C45 H45 0.9800 .
C46 C47 1.368(11) .
C46 H46 0.9800 .
C47 C48 1.403(10) .
C47 H47 0.9800 .
C48 H48 0.9800 .
C49 C50 1.374(8) .
C49 H49 0.9300 .
C50 C51 1.392(8) .
C50 H50 0.9300 .
C51 C52 1.375(8) .
C51 C56 1.480(7) .
C52 C53 1.370(8) .
C52 H52 0.9300 .
C53 H53 0.9300 .
C54 C55 1.368(8) .
C54 H54 0.9300 .
C55 C56 1.390(8) .
C55 H55 0.9300 .
C56 C57 1.388(8) .
C57 C58 1.378(8) .
C57 H57 0.9300 .
C58 H58 0.9300 .

loop_
_geom_torsion_atom_site_label_1
_geom_torsion_atom_site_label_2
_geom_torsion_atom_site_label_3
_geom_torsion_atom_site_label_4
_geom_torsion
_geom_torsion_site_symmetry_1
N2 Zn1 Zn2 N1 164.7(12) 1_554
O1 Zn1 Zn2 N1 -63.3(9) .
O5 Zn1 Zn2 N1 114.4(9) .
O7 Zn1 Zn2 N1 25.8(9) .
O3 Zn1 Zn2 N1 -153.8(9) .
N2 Zn1 Zn2 O4 -40.9(9) 1_554
O1 Zn1 Zn2 O4 91.11(17) .
O5 Zn1 Zn2 O4 -91.26(18) .
O7 Zn1 Zn2 O4 -179.84(17) .
O3 Zn1 Zn2 O4 0.58(18) .
N2 Zn1 Zn2 O6 49.2(8) 1_554
O1 Zn1 Zn2 O6 -178.72(17) .
O5 Zn1 Zn2 O6 -1.09(17) .
O7 Zn1 Zn2 O6 -89.67(17) .
O3 Zn1 Zn2 O6 90.75(18) .
N2 Zn1 Zn2 O8 138.6(9) 1_554
O1 Zn1 Zn2 O8 -89.41(17) .
O5 Zn1 Zn2 O8 88.22(18) .
O7 Zn1 Zn2 O8 -0.36(17) .
O3 Zn1 Zn2 O8 -179.94(18) .
N2 Zn1 Zn2 O2 -128.5(8) 1_554
O1 Zn1 Zn2 O2 3.51(17) .
O5 Zn1 Zn2 O2 -178.86(18) .
O7 Zn1 Zn2 O2 92.56(18) .
O3 Zn1 Zn2 O2 -87.02(19) .
N2 Zn1 O1 C1 167.1(4) 1_554
O5 Zn1 O1 C1 -13.2(8) .
O7 Zn1 O1 C1 -93.0(5) .
O3 Zn1 O1 C1 70.0(5) .
Zn2 Zn1 O1 C1 -6.1(4) .
N1 Zn2 O2 C1 169.2(5) .
O4 Zn2 O2 C1 -88.9(5) .
O6 Zn2 O2 C1 -9.9(9) .
O8 Zn2 O2 C1 71.8(5) .
Zn1 Zn2 O2 C1 -2.8(5) .
N2 Zn1 O3 C13 177.5(6) 1_554
O1 Zn1 O3 C13 -80.8(6) .
O5 Zn1 O3 C13 80.4(6) .
O7 Zn1 O3 C13 2.0(10) .
Zn2 Zn1 O3 C13 3.5(6) .
N1 Zn2 O4 C13 171.8(5) .
O6 Zn2 O4 C13 -88.9(5) .
O8 Zn2 O4 C13 -5.8(8) .
O2 Zn2 O4 C13 73.2(5) .
Zn1 Zn2 O4 C13 -4.4(5) .
N2 Zn1 O5 C25 -175.0(6) 1_554
O1 Zn1 O5 C25 5.3(9) .
O7 Zn1 O5 C25 85.2(6) .
O3 Zn1 O5 C25 -78.0(6) .
Zn2 Zn1 O5 C25 -2.0(5) .
N1 Zn2 O6 C25 -167.8(5) .
O4 Zn2 O6 C25 89.8(5) .
O8 Zn2 O6 C25 -70.7(5) .
O2 Zn2 O6 C25 11.3(9) .
Zn1 Zn2 O6 C25 4.3(4) .
N2 Zn1 O7 C37 -172.1(4) 1_554
O1 Zn1 O7 C37 86.2(4) .
O5 Zn1 O7 C37 -75.1(4) .
O3 Zn1 O7 C37 3.3(9) .
Zn2 Zn1 O7 C37 2.0(4) .
N1 Zn2 O8 C37 -177.5(6) .
O4 Zn2 O8 C37 0.2(10) .
O6 Zn2 O8 C37 83.6(6) .
O2 Zn2 O8 C37 -78.4(6) .
Zn1 Zn2 O8 C37 -1.4(5) .
O4 Zn2 N1 C53 -119.1(4) .
O6 Zn2 N1 C53 149.1(4) .
O8 Zn2 N1 C53 60.1(4) .
O2 Zn2 N1 C53 -30.6(5) .
Zn1 Zn2 N1 C53 34.7(12) .
O4 Zn2 N1 C49 59.0(5) .
O6 Zn2 N1 C49 -32.7(5) .
O8 Zn2 N1 C49 -121.8(5) .
O2 Zn2 N1 C49 147.6(5) .
Zn1 Zn2 N1 C49 -147.2(7) .
Zn1 O1 C1 O2 6.3(9) .
Zn1 O1 C1 C2 -173.7(4) .
Zn2 O2 C1 O1 -1.0(9) .
Zn2 O2 C1 C2 179.0(4) .
O1 C1 C2 C3 90.7(7) .
O2 C1 C2 C3 -89.2(7) .
C1 C2 C3 C7 -156.4(6) .
C1 C2 C3 C4 27.9(9) .
C1 C2 C3 Fe1 -64.1(8) .
C5 Fe1 C3 C7 -80.5(5) .
C11 Fe1 C3 C7 40.4(17) .
C10 Fe1 C3 C7 71.5(6) .
C6 Fe1 C3 C7 -37.1(5) .
C12 Fe1 C3 C7 -170.8(7) .
C9 Fe1 C3 C7 112.5(5) .
C8 Fe1 C3 C7 154.6(5) .
C4 Fe1 C3 C7 -118.0(6) .
C5 Fe1 C3 C4 37.5(4) .
C11 Fe1 C3 C4 158.4(15) .
C10 Fe1 C3 C4 -170.6(5) .
C6 Fe1 C3 C4 80.8(5) .
C12 Fe1 C3 C4 -52.8(9) .
C9 Fe1 C3 C4 -129.6(5) .
C8 Fe1 C3 C4 -87.4(5) .
C7 Fe1 C3 C4 118.0(6) .
C5 Fe1 C3 C2 158.5(7) .
C11 Fe1 C3 C2 -80.6(17) .
C10 Fe1 C3 C2 -49.5(8) .
C6 Fe1 C3 C2 -158.1(7) .
C12 Fe1 C3 C2 68.2(10) .
C9 Fe1 C3 C2 -8.5(7) .
C8 Fe1 C3 C2 33.6(8) .
C4 Fe1 C3 C2 121.1(8) .
C7 Fe1 C3 C2 -121.0(8) .
C7 C3 C4 C5 1.3(8) .
C2 C3 C4 C5 177.7(6) .
Fe1 C3 C4 C5 -58.4(5) .
C7 C3 C4 Fe1 59.7(4) .
C2 C3 C4 Fe1 -123.9(7) .
C11 Fe1 C4 C5 -50.8(9) .
C10 Fe1 C4 C5 156.7(16) .
C6 Fe1 C4 C5 37.7(5) .
C12 Fe1 C4 C5 -86.4(6) .
C9 Fe1 C4 C5 -168.9(5) .
C8 Fe1 C4 C5 -128.8(5) .
C7 Fe1 C4 C5 81.4(5) .
C3 Fe1 C4 C5 119.7(6) .
C5 Fe1 C4 C3 -119.7(6) .
C11 Fe1 C4 C3 -170.5(7) .
C10 Fe1 C4 C3 37.0(18) .
C6 Fe1 C4 C3 -82.0(4) .
C12 Fe1 C4 C3 153.9(5) .
C9 Fe1 C4 C3 71.4(6) .
C8 Fe1 C4 C3 111.5(5) .
C7 Fe1 C4 C3 -38.3(4) .
C3 C4 C5 C6 -1.1(9) .
Fe1 C4 C5 C6 -60.4(6) .
C3 C4 C5 Fe1 59.4(5) .
C11 Fe1 C5 C6 -86.5(6) .
C10 Fe1 C5 C6 -51.6(9) .
C12 Fe1 C5 C6 -129.6(5) .
C9 Fe1 C5 C6 162.3(15) .
C8 Fe1 C5 C6 -168.3(5) .
C4 Fe1 C5 C6 118.8(7) .
C7 Fe1 C5 C6 37.6(5) .
C3 Fe1 C5 C6 81.3(5) .
C11 Fe1 C5 C4 154.7(5) .
C10 Fe1 C5 C4 -170.4(7) .
C6 Fe1 C5 C4 -118.8(7) .
C12 Fe1 C5 C4 111.6(5) .
C9 Fe1 C5 C4 43.5(18) .
C8 Fe1 C5 C4 72.9(6) .
C7 Fe1 C5 C4 -81.2(5) .
C3 Fe1 C5 C4 -37.4(4) .
C4 C5 C6 C7 0.4(9) .
Fe1 C5 C6 C7 -60.2(5) .
C4 C5 C6 Fe1 60.6(5) .
C11 Fe1 C6 C5 110.9(6) .
C10 Fe1 C6 C5 153.9(5) .
C12 Fe1 C6 C5 70.9(7) .
C9 Fe1 C6 C5 -172.1(7) .
C8 Fe1 C6 C5 44.6(18) .
C4 Fe1 C6 C5 -38.1(5) .
C7 Fe1 C6 C5 -119.2(7) .
C3 Fe1 C6 C5 -82.0(5) .
C5 Fe1 C6 C7 119.2(7) .
C11 Fe1 C6 C7 -129.8(6) .
C10 Fe1 C6 C7 -86.9(6) .
C12 Fe1 C6 C7 -169.9(5) .
C9 Fe1 C6 C7 -52.9(9) .
C8 Fe1 C6 C7 163.8(14) .
C4 Fe1 C6 C7 81.2(5) .
C3 Fe1 C6 C7 37.2(5) .
C5 C6 C7 C3 0.4(9) .
Fe1 C6 C7 C3 -59.0(5) .
C5 C6 C7 Fe1 59.5(6) .
C4 C3 C7 C6 -1.1(8) .
C2 C3 C7 C6 -177.5(6) .
Fe1 C3 C7 C6 58.4(5) .
C4 C3 C7 Fe1 -59.4(5) .
C2 C3 C7 Fe1 124.1(7) .
C5 Fe1 C7 C6 -37.5(5) .
C11 Fe1 C7 C6 70.5(7) .
C10 Fe1 C7 C6 110.8(6) .
C12 Fe1 C7 C6 38.9(19) .
C9 Fe1 C7 C6 154.2(5) .
C8 Fe1 C7 C6 -172.5(7) .
C4 Fe1 C7 C6 -81.6(5) .
C3 Fe1 C7 C6 -120.0(7) .
C5 Fe1 C7 C3 82.5(5) .
C11 Fe1 C7 C3 -169.5(6) .
C10 Fe1 C7 C3 -129.1(5) .
C6 Fe1 C7 C3 120.0(7) .
C12 Fe1 C7 C3 158.9(17) .
C9 Fe1 C7 C3 -85.8(5) .
C8 Fe1 C7 C3 -52.5(9) .
C4 Fe1 C7 C3 38.4(4) .
C5 Fe1 C8 C12 68.9(7) .
C11 Fe1 C8 C12 -38.3(7) .
C10 Fe1 C8 C12 -82.3(7) .
C6 Fe1 C8 C12 32.6(19) .
C9 Fe1 C8 C12 -120.7(9) .
C4 Fe1 C8 C12 110.4(6) .
C7 Fe1 C8 C12 -169.8(7) .
C3 Fe1 C8 C12 154.2(6) .
C5 Fe1 C8 C9 -170.4(5) .
C11 Fe1 C8 C9 82.4(6) .
C10 Fe1 C8 C9 38.3(6) .
C6 Fe1 C8 C9 153.3(15) .
C12 Fe1 C8 C9 120.7(9) .
C4 Fe1 C8 C9 -128.9(5) .
C7 Fe1 C8 C9 -49.2(10) .
C3 Fe1 C8 C9 -85.1(6) .
C12 C8 C9 C10 -0.3(10) .
Fe1 C8 C9 C10 -59.3(6) .
C12 C8 C9 Fe1 59.0(6) .
C5 Fe1 C9 C8 36.2(18) .
C11 Fe1 C9 C8 -80.3(6) .
C10 Fe1 C9 C8 -118.6(8) .
C6 Fe1 C9 C8 -168.0(6) .
C12 Fe1 C9 C8 -36.4(5) .
C4 Fe1 C9 C8 71.9(7) .
C7 Fe1 C9 C8 155.9(5) .
C3 Fe1 C9 C8 112.7(5) .
C5 Fe1 C9 C10 154.8(15) .
C11 Fe1 C9 C10 38.3(6) .
C6 Fe1 C9 C10 -49.4(10) .
C12 Fe1 C9 C10 82.2(6) .
C8 Fe1 C9 C10 118.6(8) .
C4 Fe1 C9 C10 -169.5(6) .
C7 Fe1 C9 C10 -85.5(6) .
C3 Fe1 C9 C10 -128.7(6) .
C8 C9 C10 C11 -0.2(10) .
Fe1 C9 C10 C11 -60.2(7) .
C8 C9 C10 Fe1 60.0(6) .
C5 Fe1 C10 C11 -51.6(10) .
C6 Fe1 C10 C11 -86.4(7) .
C12 Fe1 C10 C11 37.7(6) .
C9 Fe1 C10 C11 117.8(9) .
C8 Fe1 C10 C11 80.5(6) .
C4 Fe1 C10 C11 159.6(15) .
C7 Fe1 C10 C11 -129.5(6) .
C3 Fe1 C10 C11 -170.0(5) .
C5 Fe1 C10 C9 -169.4(7) .
C11 Fe1 C10 C9 -117.8(9) .
C6 Fe1 C10 C9 155.8(5) .
C12 Fe1 C10 C9 -80.1(6) .
C8 Fe1 C10 C9 -37.3(5) .
C4 Fe1 C10 C9 41.8(19) .
C7 Fe1 C10 C9 112.7(6) .
C3 Fe1 C10 C9 72.2(7) .
C9 C10 C11 C12 0.5(11) .
Fe1 C10 C11 C12 -60.0(7) .
C9 C10 C11 Fe1 60.6(6) .
C5 Fe1 C11 C10 153.9(6) .
C6 Fe1 C11 C10 111.1(6) .
C12 Fe1 C11 C10 -119.0(9) .
C9 Fe1 C11 C10 -38.6(6) .
C8 Fe1 C11 C10 -81.6(6) .
C4 Fe1 C11 C10 -171.3(6) .
C7 Fe1 C11 C10 71.1(7) .
C3 Fe1 C11 C10 38.1(19) .
C5 Fe1 C11 C12 -87.1(7) .
C10 Fe1 C11 C12 119.0(9) .
C6 Fe1 C11 C12 -129.9(6) .
C9 Fe1 C11 C12 80.4(7) .
C8 Fe1 C11 C12 37.4(6) .
C4 Fe1 C11 C12 -52.3(10) .
C7 Fe1 C11 C12 -169.9(6) .
C3 Fe1 C11 C12 157.1(13) .
C9 C8 C12 C11 0.6(10) .
Fe1 C8 C12 C11 59.8(6) .
C9 C8 C12 Fe1 -59.2(6) .
C10 C11 C12 C8 -0.7(11) .
Fe1 C11 C12 C8 -60.6(6) .
C10 C11 C12 Fe1 59.9(7) .
C5 Fe1 C12 C8 -131.0(6) .
C11 Fe1 C12 C8 118.4(10) .
C10 Fe1 C12 C8 80.7(7) .
C6 Fe1 C12 C8 -171.1(6) .
C9 Fe1 C12 C8 36.5(6) .
C4 Fe1 C12 C8 -87.6(7) .
C7 Fe1 C12 C8 157.2(15) .
C3 Fe1 C12 C8 -51.5(11) .
C5 Fe1 C12 C11 110.6(7) .
C10 Fe1 C12 C11 -37.7(6) .
C6 Fe1 C12 C11 70.5(8) .
C9 Fe1 C12 C11 -81.9(7) .
C8 Fe1 C12 C11 -118.4(10) .
C4 Fe1 C12 C11 154.0(6) .
C7 Fe1 C12 C11 39(2) .
C3 Fe1 C12 C11 -170.0(7) .
Zn1 O3 C13 O4 -8.3(10) .
Zn1 O3 C13 C14 169.9(4) .
Zn2 O4 C13 O3 8.3(9) .
Zn2 O4 C13 C14 -169.9(4) .
O3 C13 C14 C15 161.8(6) .
O4 C13 C14 C15 -19.9(9) .
C13 C14 C15 C19 66.4(9) .
C13 C14 C15 C16 -113.3(8) .
C13 C14 C15 Fe2 157.2(5) .
C18 Fe2 C15 C19 -38.3(5) .
C22 Fe2 C15 C19 165.2(7) .
C21 Fe2 C15 C19 124.3(6) .
C20 Fe2 C15 C19 81.7(7) .
C24 Fe2 C15 C19 45.6(11) .
C17 Fe2 C15 C19 -81.0(6) .
C23 Fe2 C15 C19 -161.3(13) .
C16 Fe2 C15 C19 -118.5(7) .
C18 Fe2 C15 C16 80.2(5) .
C22 Fe2 C15 C16 -76.3(7) .
C21 Fe2 C15 C16 -117.2(6) .
C20 Fe2 C15 C16 -159.9(6) .
C24 Fe2 C15 C16 164.1(10) .
C19 Fe2 C15 C16 118.5(7) .
C17 Fe2 C15 C16 37.4(5) .
C23 Fe2 C15 C16 -42.9(15) .
C18 Fe2 C15 C14 -160.6(8) .
C22 Fe2 C15 C14 42.9(10) .
C21 Fe2 C15 C14 2.0(9) .
C20 Fe2 C15 C14 -40.7(9) .
C24 Fe2 C15 C14 -76.7(12) .
C19 Fe2 C15 C14 -122.3(10) .
C17 Fe2 C15 C14 156.6(8) .
C23 Fe2 C15 C14 76.4(16) .
C16 Fe2 C15 C14 119.2(9) .
C19 C15 C16 C17 -0.9(8) .
C14 C15 C16 C17 178.9(6) .
Fe2 C15 C16 C17 -59.0(5) .
C19 C15 C16 Fe2 58.2(5) .
C14 C15 C16 Fe2 -122.1(6) .
C18 Fe2 C16 C17 36.9(5) .
C22 Fe2 C16 C17 -115.4(7) .
C21 Fe2 C16 C17 -157.3(6) .
C20 Fe2 C16 C17 166.8(11) .
C24 Fe2 C16 C17 -38.8(16) .
C19 Fe2 C16 C17 81.8(6) .
C23 Fe2 C16 C17 -74.1(7) .
C15 Fe2 C16 C17 119.7(7) .
C18 Fe2 C16 C15 -82.8(5) .
C22 Fe2 C16 C15 124.9(6) .
C21 Fe2 C16 C15 83.0(7) .
C20 Fe2 C16 C15 47.1(13) .
C24 Fe2 C16 C15 -158.5(13) .
C19 Fe2 C16 C15 -37.9(4) .
C17 Fe2 C16 C15 -119.7(7) .
C23 Fe2 C16 C15 166.2(5) .
C15 C16 C17 C18 0.6(9) .
Fe2 C16 C17 C18 -59.3(6) .
C15 C16 C17 Fe2 59.9(5) .
C22 Fe2 C17 C18 -156.3(6) .
C21 Fe2 C17 C18 173.3(9) .
C20 Fe2 C17 C18 -43.6(16) .
C24 Fe2 C17 C18 -74.2(7) .
C19 Fe2 C17 C18 38.5(5) .
C23 Fe2 C17 C18 -114.9(6) .
C16 Fe2 C17 C18 119.4(8) .
C15 Fe2 C17 C18 82.0(5) .
C18 Fe2 C17 C16 -119.4(8) .
C22 Fe2 C17 C16 84.3(7) .
C21 Fe2 C17 C16 53.9(12) .
C20 Fe2 C17 C16 -163.0(13) .
C24 Fe2 C17 C16 166.4(6) .
C19 Fe2 C17 C16 -80.9(5) .
C23 Fe2 C17 C16 125.7(6) .
C15 Fe2 C17 C16 -37.4(5) .
C16 C17 C18 C19 -0.1(10) .
Fe2 C17 C18 C19 -59.8(6) .
C16 C17 C18 Fe2 59.7(6) .
C22 Fe2 C18 C17 51.7(12) .
C21 Fe2 C18 C17 -170.4(13) .
C20 Fe2 C18 C17 164.6(6) .
C24 Fe2 C18 C17 123.9(6) .
C19 Fe2 C18 C17 -119.0(7) .
C23 Fe2 C18 C17 82.6(7) .
C16 Fe2 C18 C17 -37.8(5) .
C15 Fe2 C18 C17 -81.7(5) .
C22 Fe2 C18 C19 170.8(9) .
C21 Fe2 C18 C19 -51.3(16) .
C20 Fe2 C18 C19 -76.4(7) .
C24 Fe2 C18 C19 -117.1(6) .
C17 Fe2 C18 C19 119.0(7) .
C23 Fe2 C18 C19 -158.4(6) .
C16 Fe2 C18 C19 81.2(5) .
C15 Fe2 C18 C19 37.4(5) .
C16 C15 C19 C18 0.8(8) .
C14 C15 C19 C18 -178.9(6) .
Fe2 C15 C19 C18 59.3(5) .
C16 C15 C19 Fe2 -58.5(5) .
C14 C15 C19 Fe2 121.8(7) .
C17 C18 C19 C15 -0.4(9) .
Fe2 C18 C19 C15 -60.9(5) .
C17 C18 C19 Fe2 60.5(6) .
C18 Fe2 C19 C15 119.1(8) .
C22 Fe2 C19 C15 -46.4(18) .
C21 Fe2 C19 C15 -76.9(7) .
C20 Fe2 C19 C15 -116.9(6) .
C24 Fe2 C19 C15 -159.9(6) .
C17 Fe2 C19 C15 82.1(5) .
C23 Fe2 C19 C15 167.8(9) .
C16 Fe2 C19 C15 38.2(5) .
C22 Fe2 C19 C18 -165.5(15) .
C21 Fe2 C19 C18 164.0(6) .
C20 Fe2 C19 C18 124.0(7) .
C24 Fe2 C19 C18 81.0(7) .
C17 Fe2 C19 C18 -37.0(5) .
C23 Fe2 C19 C18 48.7(12) .
C16 Fe2 C19 C18 -81.0(6) .
C15 Fe2 C19 C18 -119.1(8) .
C18 Fe2 C20 C21 169.3(7) .
C22 Fe2 C20 C21 -36.6(7) .
C24 Fe2 C20 C21 -117.7(11) .
C19 Fe2 C20 C21 126.7(7) .
C17 Fe2 C20 C21 -157.8(12) .
C23 Fe2 C20 C21 -79.9(8) .
C16 Fe2 C20 C21 50.5(14) .
C15 Fe2 C20 C21 84.3(8) .
C18 Fe2 C20 C24 -73.1(9) .
C22 Fe2 C20 C24 81.0(8) .
C21 Fe2 C20 C24 117.7(11) .
C19 Fe2 C20 C24 -115.6(8) .
C17 Fe2 C20 C24 -40.2(18) .
C23 Fe2 C20 C24 37.8(7) .
C16 Fe2 C20 C24 168.2(9) .
C15 Fe2 C20 C24 -158.0(7) .
C24 C20 C21 C22 -0.7(12) .
Fe2 C20 C21 C22 59.6(7) .
C24 C20 C21 Fe2 -60.3(7) .
C18 Fe2 C21 C22 -152.5(12) .
C20 Fe2 C21 C22 -120.1(12) .
C24 Fe2 C21 C22 -81.2(8) .
C19 Fe2 C21 C22 167.1(7) .
C17 Fe2 C21 C22 42.8(14) .
C23 Fe2 C21 C22 -37.8(8) .
C16 Fe2 C21 C22 81.6(8) .
C15 Fe2 C21 C22 125.0(8) .
C18 Fe2 C21 C20 -32.5(18) .
C22 Fe2 C21 C20 120.1(12) .
C24 Fe2 C21 C20 38.8(7) .
C19 Fe2 C21 C20 -72.8(9) .
C17 Fe2 C21 C20 162.9(9) .
C23 Fe2 C21 C20 82.2(8) .
C16 Fe2 C21 C20 -158.4(7) .
C15 Fe2 C21 C20 -114.9(8) .
C20 C21 C22 C23 1.3(12) .
Fe2 C21 C22 C23 60.8(7) .
C20 C21 C22 Fe2 -59.6(7) .
C18 Fe2 C22 C21 162.7(9) .
C20 Fe2 C22 C21 36.9(7) .
C24 Fe2 C22 C21 81.3(8) .
C19 Fe2 C22 C21 -39(2) .
C17 Fe2 C22 C21 -161.3(7) .
C23 Fe2 C22 C21 118.4(12) .
C16 Fe2 C22 C21 -117.8(8) .
C15 Fe2 C22 C21 -75.6(9) .
C18 Fe2 C22 C23 44.3(14) .
C21 Fe2 C22 C23 -118.4(12) .
C20 Fe2 C22 C23 -81.5(8) .
C24 Fe2 C22 C23 -37.1(8) .
C19 Fe2 C22 C23 -157.9(13) .
C17 Fe2 C22 C23 80.2(9) .
C16 Fe2 C22 C23 123.8(8) .
C15 Fe2 C22 C23 166.0(7) .
C21 C22 C23 C24 -1.3(12) .
Fe2 C22 C23 C24 59.3(7) .
C21 C22 C23 Fe2 -60.7(7) .
C18 Fe2 C23 C22 -159.5(8) .
C21 Fe2 C23 C22 37.6(8) .
C20 Fe2 C23 C22 80.9(8) .
C24 Fe2 C23 C22 119.6(12) .
C19 Fe2 C23 C22 165.7(9) .
C17 Fe2 C23 C22 -117.8(8) .
C16 Fe2 C23 C22 -76.7(9) .
C15 Fe2 C23 C22 -43.3(18) .
C18 Fe2 C23 C24 80.9(9) .
C22 Fe2 C23 C24 -119.6(12) .
C21 Fe2 C23 C24 -82.0(8) .
C20 Fe2 C23 C24 -38.7(8) .
C19 Fe2 C23 C24 46.1(14) .
C17 Fe2 C23 C24 122.6(8) .
C16 Fe2 C23 C24 163.7(7) .
C15 Fe2 C23 C24 -162.9(12) .
C22 C23 C24 C20 0.9(12) .
Fe2 C23 C24 C20 60.1(7) .
C22 C23 C24 Fe2 -59.2(7) .
C21 C20 C24 C23 -0.2(11) .
Fe2 C20 C24 C23 -60.7(7) .
C21 C20 C24 Fe2 60.5(7) .
C18 Fe2 C24 C23 -116.1(8) .
C22 Fe2 C24 C23 37.1(8) .
C21 Fe2 C24 C23 80.0(8) .
C20 Fe2 C24 C23 118.0(12) .
C19 Fe2 C24 C23 -159.1(7) .
C17 Fe2 C24 C23 -76.2(9) .
C16 Fe2 C24 C23 -46.6(17) .
C15 Fe2 C24 C23 168.5(7) .
C18 Fe2 C24 C20 125.9(8) .
C22 Fe2 C24 C20 -80.9(8) .
C21 Fe2 C24 C20 -37.9(7) .
C19 Fe2 C24 C20 83.0(9) .
C17 Fe2 C24 C20 165.9(7) .
C23 Fe2 C24 C20 -118.0(12) .
C16 Fe2 C24 C20 -164.6(12) .
C15 Fe2 C24 C20 50.5(14) .
Zn1 O5 C25 O6 6.3(10) .
Zn1 O5 C25 C26 -170.7(4) .
Zn2 O6 C25 O5 -7.3(9) .
Zn2 O6 C25 C26 169.6(4) .
O5 C25 C26 C27 -146.2(6) .
O6 C25 C26 C27 36.6(9) .
C25 C26 C27 C28 -67.4(10) .
C25 C26 C27 C31 113.0(8) .
C25 C26 C27 Fe3 -158.1(5) .
C36 Fe3 C27 C28 -109.0(6) .
C30 Fe3 C27 C28 78.1(5) .
C34 Fe3 C27 C28 -61(3) .
C35 Fe3 C27 C28 -68.2(7) .
C31 Fe3 C27 C28 118.5(7) .
C32 Fe3 C27 C28 -148.7(6) .
C29 Fe3 C27 C28 36.4(5) .
C33 Fe3 C27 C28 175.5(7) .
C36 Fe3 C27 C31 132.4(6) .
C30 Fe3 C27 C31 -40.5(5) .
C34 Fe3 C27 C31 -179(100) .
C35 Fe3 C27 C31 173.3(6) .
C32 Fe3 C27 C31 92.8(6) .
C29 Fe3 C27 C31 -82.1(5) .
C28 Fe3 C27 C31 -118.5(7) .
C33 Fe3 C27 C31 56.9(9) .
C36 Fe3 C27 C26 12.2(8) .
C30 Fe3 C27 C26 -160.7(8) .
C34 Fe3 C27 C26 60(3) .
C35 Fe3 C27 C26 53.0(9) .
C31 Fe3 C27 C26 -120.2(9) .
C32 Fe3 C27 C26 -27.5(8) .
C29 Fe3 C27 C26 157.7(8) .
C28 Fe3 C27 C26 121.2(9) .
C33 Fe3 C27 C26 -63.3(10) .
C31 C27 C28 C29 0.6(9) .
C26 C27 C28 C29 -179.0(7) .
Fe3 C27 C28 C29 -58.7(6) .
C31 C27 C28 Fe3 59.3(5) .
C26 C27 C28 Fe3 -120.3(7) .
C36 Fe3 C28 C29 -150.9(6) .
C30 Fe3 C28 C29 36.4(5) .
C34 Fe3 C28 C29 -68.8(8) .
C35 Fe3 C28 C29 -107.0(7) .
C31 Fe3 C28 C29 82.1(6) .
C27 Fe3 C28 C29 120.7(8) .
C32 Fe3 C28 C29 177.5(8) .
C33 Fe3 C28 C29 -37(4) .
C36 Fe3 C28 C27 88.4(6) .
C30 Fe3 C28 C27 -84.2(5) .
C34 Fe3 C28 C27 170.5(6) .
C35 Fe3 C28 C27 132.4(6) .
C31 Fe3 C28 C27 -38.5(5) .
C32 Fe3 C28 C27 56.8(9) .
C29 Fe3 C28 C27 -120.7(8) .
C33 Fe3 C28 C27 -157(4) .
C27 C28 C29 C30 -0.7(9) .
Fe3 C28 C29 C30 -58.8(6) .
C27 C28 C29 Fe3 58.1(5) .
C36 Fe3 C29 C30 173.5(8) .
C34 Fe3 C29 C30 -106.0(7) .
C35 Fe3 C29 C30 -151.4(6) .
C31 Fe3 C29 C30 37.7(5) .
C27 Fe3 C29 C30 82.2(6) .
C32 Fe3 C29 C30 -47(4) .
C28 Fe3 C29 C30 119.4(8) .
C33 Fe3 C29 C30 -66.3(8) .
C36 Fe3 C29 C28 54.2(10) .
C30 Fe3 C29 C28 -119.4(8) .
C34 Fe3 C29 C28 134.7(6) .
C35 Fe3 C29 C28 89.3(7) .
C31 Fe3 C29 C28 -81.7(5) .
C27 Fe3 C29 C28 -37.1(5) .
C32 Fe3 C29 C28 -166(4) .
C33 Fe3 C29 C28 174.4(6) .
C28 C29 C30 C31 0.5(10) .
Fe3 C29 C30 C31 -59.0(6) .
C28 C29 C30 Fe3 59.4(6) .
C36 Fe3 C30 C29 -151(3) .
C34 Fe3 C30 C29 92.4(7) .
C35 Fe3 C30 C29 50.2(10) .
C31 Fe3 C30 C29 -121.8(8) .
C27 Fe3 C30 C29 -82.0(6) .
C32 Fe3 C30 C29 173.5(7) .
C28 Fe3 C30 C29 -37.7(5) .
C33 Fe3 C30 C29 135.4(6) .
C36 Fe3 C30 C31 -29(4) .
C34 Fe3 C30 C31 -145.9(6) .
C35 Fe3 C30 C31 171.9(7) .
C27 Fe3 C30 C31 39.8(5) .
C32 Fe3 C30 C31 -64.7(8) .
C29 Fe3 C30 C31 121.8(8) .
C28 Fe3 C30 C31 84.0(5) .
C33 Fe3 C30 C31 -102.9(6) .
C28 C27 C31 C30 -0.3(8) .
C26 C27 C31 C30 179.3(6) .
Fe3 C27 C31 C30 59.7(5) .
C28 C27 C31 Fe3 -60.0(5) .
C26 C27 C31 Fe3 119.6(7) .
C29 C30 C31 C27 -0.1(9) .
Fe3 C30 C31 C27 -60.7(5) .
C29 C30 C31 Fe3 60.6(6) .
C36 Fe3 C31 C27 -69.0(7) .
C30 Fe3 C31 C27 115.7(7) .
C34 Fe3 C31 C27 179.9(7) .
C35 Fe3 C31 C27 -34(3) .
C32 Fe3 C31 C27 -105.4(6) .
C29 Fe3 C31 C27 81.0(5) .
C28 Fe3 C31 C27 38.0(5) .
C33 Fe3 C31 C27 -148.5(6) .
C36 Fe3 C31 C30 175.3(6) .
C34 Fe3 C31 C30 64.2(9) .
C35 Fe3 C31 C30 -150(3) .
C27 Fe3 C31 C30 -115.7(7) .
C32 Fe3 C31 C30 139.0(6) .
C29 Fe3 C31 C30 -34.7(5) .
C28 Fe3 C31 C30 -77.7(5) .
C33 Fe3 C31 C30 95.9(6) .
C30 Fe3 C32 C36 173.1(7) .
C34 Fe3 C32 C36 -83.5(9) .
C35 Fe3 C32 C36 -37.8(8) .
C31 Fe3 C32 C36 132.8(8) .
C27 Fe3 C32 C36 88.0(9) .
C29 Fe3 C32 C36 -145(4) .
C28 Fe3 C32 C36 50.9(12) .
C33 Fe3 C32 C36 -123.2(12) .
C36 Fe3 C32 C33 123.2(12) .
C30 Fe3 C32 C33 -63.6(10) .
C34 Fe3 C32 C33 39.7(7) .
C35 Fe3 C32 C33 85.4(8) .
C31 Fe3 C32 C33 -104.0(8) .
C27 Fe3 C32 C33 -148.7(7) .
C29 Fe3 C32 C33 -21(5) .
C28 Fe3 C32 C33 174.1(7) .
C36 C32 C33 C34 -2.7(12) .
Fe3 C32 C33 C34 -60.7(7) .
C36 C32 C33 Fe3 58.0(8) .
C36 Fe3 C33 C34 80.7(8) .
C30 Fe3 C33 C34 -106.8(8) .
C35 Fe3 C33 C34 36.2(8) .
C31 Fe3 C33 C34 -152.6(7) .
C27 Fe3 C33 C34 169.9(7) .
C32 Fe3 C33 C34 114.2(11) .
C29 Fe3 C33 C34 -68.9(10) .
C28 Fe3 C33 C34 -36(4) .
C36 Fe3 C33 C32 -33.5(7) .
C30 Fe3 C33 C32 139.0(7) .
C34 Fe3 C33 C32 -114.2(11) .
C35 Fe3 C33 C32 -78.0(8) .
C31 Fe3 C33 C32 93.2(8) .
C27 Fe3 C33 C32 55.7(11) .
C29 Fe3 C33 C32 176.9(7) .
C28 Fe3 C33 C32 -150(3) .
C32 C33 C34 C35 3.4(12) .
Fe3 C33 C34 C35 -57.8(7) .
C32 C33 C34 Fe3 61.2(7) .
C36 Fe3 C34 C33 -81.3(8) .
C30 Fe3 C34 C33 91.7(8) .
C35 Fe3 C34 C33 -123.4(12) .
C31 Fe3 C34 C33 49.0(12) .
C27 Fe3 C34 C33 -132(3) .
C32 Fe3 C34 C33 -40.3(7) .
C29 Fe3 C34 C33 134.0(8) .
C28 Fe3 C34 C33 174.4(7) .
C36 Fe3 C34 C35 42.1(7) .
C30 Fe3 C34 C35 -145.0(7) .
C31 Fe3 C34 C35 172.3(7) .
C27 Fe3 C34 C35 -8(4) .
C32 Fe3 C34 C35 83.1(8) .
C29 Fe3 C34 C35 -102.6(8) .
C28 Fe3 C34 C35 -62.2(10) .
C33 Fe3 C34 C35 123.4(12) .
C33 C34 C35 C36 -2.8(12) .
Fe3 C34 C35 C36 -62.2(6) .
C33 C34 C35 Fe3 59.3(8) .
C30 Fe3 C35 C36 176.1(7) .
C34 Fe3 C35 C36 111.6(11) .
C31 Fe3 C35 C36 -40(3) .
C27 Fe3 C35 C36 -69.9(9) .
C32 Fe3 C35 C36 34.2(7) .
C29 Fe3 C35 C36 -152.1(7) .
C28 Fe3 C35 C36 -109.5(7) .
C33 Fe3 C35 C36 77.2(8) .
C36 Fe3 C35 C34 -111.6(11) .
C30 Fe3 C35 C34 64.5(11) .
C31 Fe3 C35 C34 -152(2) .
C27 Fe3 C35 C34 178.5(6) .
C32 Fe3 C35 C34 -77.4(8) .
C29 Fe3 C35 C34 96.3(8) .
C28 Fe3 C35 C34 138.9(7) .
C33 Fe3 C35 C34 -34.4(7) .
C33 C32 C36 C35 1.0(13) .
Fe3 C32 C36 C35 59.4(8) .
C33 C32 C36 Fe3 -58.4(8) .
C34 C35 C36 C32 1.0(12) .
Fe3 C35 C36 C32 -61.2(8) .
C34 C35 C36 Fe3 62.2(6) .
C30 Fe3 C36 C32 -41(4) .
C34 Fe3 C36 C32 78.9(9) .
C35 Fe3 C36 C32 121.2(12) .
C31 Fe3 C36 C32 -66.7(10) .
C27 Fe3 C36 C32 -107.3(8) .
C29 Fe3 C36 C32 173.5(7) .
C28 Fe3 C36 C32 -150.9(8) .
C33 Fe3 C36 C32 35.8(8) .
C30 Fe3 C36 C35 -162(3) .
C34 Fe3 C36 C35 -42.3(7) .
C31 Fe3 C36 C35 172.1(6) .
C27 Fe3 C36 C35 131.5(7) .
C32 Fe3 C36 C35 -121.2(12) .
C29 Fe3 C36 C35 52.4(12) .
C28 Fe3 C36 C35 87.9(8) .
C33 Fe3 C36 C35 -85.4(8) .
Zn2 O8 C37 O7 3.5(10) .
Zn2 O8 C37 C38 -176.9(4) .
Zn1 O7 C37 O8 -3.5(8) .
Zn1 O7 C37 C38 176.9(4) .
O8 C37 C38 C39 79.1(7) .
O7 C37 C38 C39 -101.2(7) .
C37 C38 C39 C40 157.8(6) .
C37 C38 C39 C43 -23.1(9) .
C37 C38 C39 Fe4 68.7(8) .
C45 Fe4 C39 C40 -106.2(5) .
C41 Fe4 C39 C40 37.9(5) .
C42 Fe4 C39 C40 81.0(5) .
C46 Fe4 C39 C40 -66.8(6) .
C44 Fe4 C39 C40 -148.7(5) .
C47 Fe4 C39 C40 -45(2) .
C48 Fe4 C39 C40 178.2(6) .
C43 Fe4 C39 C40 118.7(6) .
C45 Fe4 C39 C43 135.1(4) .
C41 Fe4 C39 C43 -80.8(5) .
C42 Fe4 C39 C43 -37.7(4) .
C40 Fe4 C39 C43 -118.7(6) .
C46 Fe4 C39 C43 174.5(4) .
C44 Fe4 C39 C43 92.6(5) .
C47 Fe4 C39 C43 -163.9(19) .
C48 Fe4 C39 C43 59.5(7) .
C45 Fe4 C39 C38 13.4(7) .
C41 Fe4 C39 C38 157.5(8) .
C42 Fe4 C39 C38 -159.4(7) .
C40 Fe4 C39 C38 119.6(9) .
C46 Fe4 C39 C38 52.8(8) .
C44 Fe4 C39 C38 -29.1(8) .
C47 Fe4 C39 C38 74(2) .
C48 Fe4 C39 C38 -62.2(10) .
C43 Fe4 C39 C38 -121.7(8) .
C43 C39 C40 C41 -0.5(8) .
C38 C39 C40 C41 178.8(6) .
Fe4 C39 C40 C41 -60.0(5) .
C43 C39 C40 Fe4 59.5(5) .
C38 C39 C40 Fe4 -121.2(6) .
C45 Fe4 C40 C41 -151.4(5) .
C42 Fe4 C40 C41 36.4(5) .
C46 Fe4 C40 C41 -107.2(6) .
C44 Fe4 C40 C41 175.2(6) .
C47 Fe4 C40 C41 -70.2(7) .
C39 Fe4 C40 C41 118.5(8) .
C48 Fe4 C40 C41 -55(3) .
C43 Fe4 C40 C41 80.5(6) .
C45 Fe4 C40 C39 90.1(5) .
C41 Fe4 C40 C39 -118.5(8) .
C42 Fe4 C40 C39 -82.0(5) .
C46 Fe4 C40 C39 134.4(5) .
C44 Fe4 C40 C39 56.7(8) .
C47 Fe4 C40 C39 171.4(5) .
C48 Fe4 C40 C39 -173(2) .
C43 Fe4 C40 C39 -38.0(4) .
C39 C40 C41 C42 1.4(9) .
Fe4 C40 C41 C42 -59.0(6) .
C39 C40 C41 Fe4 60.4(5) .
C45 Fe4 C41 C42 172.3(5) .
C40 Fe4 C41 C42 120.7(7) .
C46 Fe4 C41 C42 -149.7(5) .
C44 Fe4 C41 C42 -35(3) .
C47 Fe4 C41 C42 -107.2(5) .
C39 Fe4 C41 C42 82.3(5) .
C48 Fe4 C41 C42 -68.3(7) .
C43 Fe4 C41 C42 38.3(5) .
C45 Fe4 C41 C40 51.6(8) .
C42 Fe4 C41 C40 -120.7(7) .
C46 Fe4 C41 C40 89.6(6) .
C44 Fe4 C41 C40 -156(3) .
C47 Fe4 C41 C40 132.0(5) .
C39 Fe4 C41 C40 -38.4(5) .
C48 Fe4 C41 C40 170.9(5) .
C43 Fe4 C41 C40 -82.5(5) .
C40 C41 C42 C43 -1.8(9) .
Fe4 C41 C42 C43 -60.7(5) .
C40 C41 C42 Fe4 58.8(6) .
C45 Fe4 C42 C41 -146(3) .
C40 Fe4 C42 C41 -36.9(5) .
C46 Fe4 C42 C41 54.4(8) .
C44 Fe4 C42 C41 174.5(5) .
C47 Fe4 C42 C41 90.7(6) .
C39 Fe4 C42 C41 -81.1(5) .
C48 Fe4 C42 C41 134.5(5) .
C43 Fe4 C42 C41 -118.8(7) .
C45 Fe4 C42 C43 -27(3) .
C41 Fe4 C42 C43 118.8(7) .
C40 Fe4 C42 C43 81.9(5) .
C46 Fe4 C42 C43 173.2(6) .
C44 Fe4 C42 C43 -66.7(6) .
C47 Fe4 C42 C43 -150.5(5) .
C39 Fe4 C42 C43 37.6(4) .
C48 Fe4 C42 C43 -106.7(5) .
C41 C42 C43 C39 1.5(8) .
Fe4 C42 C43 C39 -58.7(5) .
C41 C42 C43 Fe4 60.2(6) .
C40 C39 C43 C42 -0.6(8) .
C38 C39 C43 C42 -179.9(6) .
Fe4 C39 C43 C42 58.1(5) .
C40 C39 C43 Fe4 -58.7(5) .
C38 C39 C43 Fe4 122.0(6) .
C45 Fe4 C43 C42 175.4(5) .
C41 Fe4 C43 C42 -37.4(5) .
C40 Fe4 C43 C42 -81.2(5) .
C46 Fe4 C43 C42 -151(2) .
C44 Fe4 C43 C42 135.7(5) .
C47 Fe4 C43 C42 56.0(8) .
C39 Fe4 C43 C42 -119.4(7) .
C48 Fe4 C43 C42 92.5(6) .
C45 Fe4 C43 C39 -65.3(6) .
C41 Fe4 C43 C39 81.9(5) .
C42 Fe4 C43 C39 119.4(7) .
C40 Fe4 C43 C39 38.2(4) .
C46 Fe4 C43 C39 -31(3) .
C44 Fe4 C43 C39 -105.0(5) .
C47 Fe4 C43 C39 175.3(5) .
C48 Fe4 C43 C39 -148.1(4) .
C41 Fe4 C44 C45 -156(3) .
C42 Fe4 C44 C45 172.4(5) .
C40 Fe4 C44 C45 51.5(8) .
C46 Fe4 C44 C45 -39.3(5) .
C47 Fe4 C44 C45 -81.8(5) .
C39 Fe4 C44 C45 88.7(5) .
C48 Fe4 C44 C45 -119.0(7) .
C43 Fe4 C44 C45 132.7(5) .
C45 Fe4 C44 C48 119.0(7) .
C41 Fe4 C44 C48 -37(3) .
C42 Fe4 C44 C48 -68.5(6) .
C40 Fe4 C44 C48 170.5(6) .
C46 Fe4 C44 C48 79.8(5) .
C47 Fe4 C44 C48 37.2(5) .
C39 Fe4 C44 C48 -152.3(5) .
C43 Fe4 C44 C48 -108.3(5) .
C48 C44 C45 C46 -0.3(8) .
Fe4 C44 C45 C46 60.2(5) .
C48 C44 C45 Fe4 -60.5(5) .
C41 Fe4 C45 C44 175.1(5) .
C42 Fe4 C45 C44 -45(3) .
C40 Fe4 C45 C44 -151.1(5) .
C46 Fe4 C45 C44 117.7(7) .
C47 Fe4 C45 C44 81.0(5) .
C39 Fe4 C45 C44 -107.5(5) .
C48 Fe4 C45 C44 37.5(5) .
C43 Fe4 C45 C44 -68.9(6) .
C41 Fe4 C45 C46 57.5(8) .
C42 Fe4 C45 C46 -163(2) .
C40 Fe4 C45 C46 91.3(5) .
C44 Fe4 C45 C46 -117.7(7) .
C47 Fe4 C45 C46 -36.6(5) .
C39 Fe4 C45 C46 134.9(5) .
C48 Fe4 C45 C46 -80.2(5) .
C43 Fe4 C45 C46 173.4(5) .
C44 C45 C46 C47 -0.3(9) .
Fe4 C45 C46 C47 60.4(6) .
C44 C45 C46 Fe4 -60.7(5) .
C45 Fe4 C46 C47 -119.2(8) .
C41 Fe4 C46 C47 92.1(6) .
C42 Fe4 C46 C47 56.9(9) .
C40 Fe4 C46 C47 135.3(5) .
C44 Fe4 C46 C47 -81.3(6) .
C39 Fe4 C46 C47 174.8(5) .
C48 Fe4 C46 C47 -37.8(5) .
C43 Fe4 C46 C47 -158(2) .
C41 Fe4 C46 C45 -148.7(5) .
C42 Fe4 C46 C45 176.1(6) .
C40 Fe4 C46 C45 -105.5(5) .
C44 Fe4 C46 C45 37.9(5) .
C47 Fe4 C46 C45 119.2(8) .
C39 Fe4 C46 C45 -66.1(6) .
C48 Fe4 C46 C45 81.3(5) .
C43 Fe4 C46 C45 -39(3) .
C45 C46 C47 C48 0.7(9) .
Fe4 C46 C47 C48 59.9(6) .
C45 C46 C47 Fe4 -59.2(5) .
C45 Fe4 C47 C46 38.6(5) .
C41 Fe4 C47 C46 -105.0(6) .
C42 Fe4 C47 C46 -148.2(5) .
C40 Fe4 C47 C46 -64.4(7) .
C44 Fe4 C47 C46 81.9(6) .
C39 Fe4 C47 C46 -25(2) .
C48 Fe4 C47 C46 119.0(8) .
C43 Fe4 C47 C46 174.5(5) .
C45 Fe4 C47 C48 -80.4(6) .
C41 Fe4 C47 C48 136.0(6) .
C42 Fe4 C47 C48 92.8(6) .
C40 Fe4 C47 C48 176.7(5) .
C46 Fe4 C47 C48 -119.0(8) .
C44 Fe4 C47 C48 -37.0(5) .
C39 Fe4 C47 C48 -144.3(18) .
C43 Fe4 C47 C48 55.5(8) .
C45 C44 C48 C47 0.7(9) .
Fe4 C44 C48 C47 -59.0(5) .
C45 C44 C48 Fe4 59.8(5) .
C46 C47 C48 C44 -0.9(9) .
Fe4 C47 C48 C44 58.7(5) .
C46 C47 C48 Fe4 -59.6(6) .
C45 Fe4 C48 C44 -37.5(5) .
C41 Fe4 C48 C44 174.3(6) .
C42 Fe4 C48 C44 134.3(5) .
C40 Fe4 C48 C44 -138(3) .
C46 Fe4 C48 C44 -82.8(5) .
C47 Fe4 C48 C44 -119.8(8) .
C39 Fe4 C48 C44 50.6(8) .
C43 Fe4 C48 C44 89.7(5) .
C45 Fe4 C48 C47 82.3(6) .
C41 Fe4 C48 C47 -65.9(7) .
C42 Fe4 C48 C47 -105.8(6) .
C40 Fe4 C48 C47 -18(3) .
C46 Fe4 C48 C47 37.1(5) .
C44 Fe4 C48 C47 119.8(8) .
C39 Fe4 C48 C47 170.4(6) .
C43 Fe4 C48 C47 -150.5(5) .
C53 N1 C49 C50 1.8(9) .
Zn2 N1 C49 C50 -176.4(4) .
N1 C49 C50 C51 -0.9(9) .
C49 C50 C51 C52 -1.0(9) .
C49 C50 C51 C56 179.6(5) .
C50 C51 C52 C53 2.0(9) .
C56 C51 C52 C53 -178.7(5) .
C49 N1 C53 C52 -0.7(8) .
Zn2 N1 C53 C52 177.5(4) .
C51 C52 C53 N1 -1.1(9) .
C58 N2 C54 C55 1.2(9) .
Zn1 N2 C54 C55 179.9(5) 1_556
N2 C54 C55 C56 -1.6(10) .
C54 C55 C56 C57 0.6(9) .
C54 C55 C56 C51 -178.3(5) .
C52 C51 C56 C57 140.5(6) .
C50 C51 C56 C57 -40.1(9) .
C52 C51 C56 C55 -40.6(8) .
C50 C51 C56 C55 138.7(6) .
C55 C56 C57 C58 0.8(9) .
C51 C56 C57 C58 179.6(5) .
C54 N2 C58 C57 0.3(9) .
Zn1 N2 C58 C57 -178.5(4) 1_556
C56 C57 C58 N2 -1.2(9) .
